data_7033127
loop_
_publ_author_name
'Liu, Yuan-Zhong'
'Wang, Jing'
'Zhao, Yue'
'Chen, Lei'
'Chen, Xue-Tai'
'Xue, Zi-Ling'

_publ_section_title
;
 Four-coordinate Co(II) and Fe(II) complexes with bis(N-heterocyclic
 carbene)borate and their magnetic properties.
;
_journal_issue 3
_journal_name_full 'Dalton transactions (Cambridge, England : 2003)'
_journal_page_first 908
_journal_page_last 911
_journal_paper_doi 10.1039/c4dt02537g
_journal_volume 44
_journal_year 2015
_chemical_formula_moiety 'C28 H48 B2 Co N8'
_chemical_formula_sum 'C28 H48 B2 Co N8'
_chemical_formula_weight 577.29
_chemical_name_systematic
; 
 ? 
;
_space_group_IT_number 14
_symmetry_cell_setting monoclinic
_symmetry_space_group_name_Hall '-P 2ybc'
_symmetry_space_group_name_H-M 'P 1 21/c 1'
_atom_sites_solution_hydrogens geom
_atom_sites_solution_primary direct
_atom_sites_solution_secondary difmap
_audit_creation_method SHELXL-97
_cell_angle_alpha 90.00
_cell_angle_beta 105.2400(10)
_cell_angle_gamma 90.00
_cell_formula_units_Z 12
_cell_length_a 29.1539(10)
_cell_length_b 17.0356(6)
_cell_length_c 20.1403(7)
_cell_measurement_reflns_used 65346
_cell_measurement_temperature 296(2)
_cell_measurement_theta_max 27.52
_cell_measurement_theta_min 0.72
_cell_volume 9651.0(6)
_computing_cell_refinement 'Bruker SMART'
_computing_data_collection 'Bruker SMART'
_computing_data_reduction 'Bruker SMART'
_computing_molecular_graphics 'Bruker SHELXTL'
_computing_publication_material 'Bruker SHELXTL'
_computing_structure_refinement 'SHELXL-97 (Sheldrick, 2008)'
_computing_structure_solution 'SHELXS-97 (Sheldrick, 2008)'
_diffrn_ambient_temperature 296(2)
_diffrn_measured_fraction_theta_full 0.997
_diffrn_measured_fraction_theta_max 0.997
_diffrn_measurement_device_type 'CCD area detector'
_diffrn_measurement_method 'phi and omega scans'
_diffrn_radiation_monochromator graphite
_diffrn_radiation_source 'fine-focus sealed tube'
_diffrn_radiation_type MoK\a
_diffrn_radiation_wavelength 0.71073
_diffrn_reflns_av_R_equivalents 0.0438
_diffrn_reflns_av_sigmaI/netI 0.0552
_diffrn_reflns_limit_h_max 37
_diffrn_reflns_limit_h_min -37
_diffrn_reflns_limit_k_max 22
_diffrn_reflns_limit_k_min -13
_diffrn_reflns_limit_l_max 26
_diffrn_reflns_limit_l_min -25
_diffrn_reflns_number 65346
_diffrn_reflns_theta_full 27.52
_diffrn_reflns_theta_max 27.52
_diffrn_reflns_theta_min 0.72
_exptl_absorpt_coefficient_mu 0.564
_exptl_absorpt_correction_T_max 0.9202
_exptl_absorpt_correction_T_min 0.8720
_exptl_absorpt_correction_type multi-scan
_exptl_absorpt_process_details sadabs
_exptl_crystal_colour green
_exptl_crystal_density_diffrn 1.192
_exptl_crystal_density_method 'not measured'
_exptl_crystal_description block
_exptl_crystal_F_000 3708
_exptl_crystal_size_max 0.25
_exptl_crystal_size_mid 0.18
_exptl_crystal_size_min 0.15
_refine_diff_density_max 0.836
_refine_diff_density_min -0.688
_refine_diff_density_rms 0.054
_refine_ls_extinction_method none
_refine_ls_goodness_of_fit_ref 1.012
_refine_ls_hydrogen_treatment mixed
_refine_ls_matrix_type full
_refine_ls_number_parameters 1192
_refine_ls_number_reflns 22153
_refine_ls_number_restraints 156
_refine_ls_restrained_S_all 1.019
_refine_ls_R_factor_all 0.1117
_refine_ls_R_factor_gt 0.0602
_refine_ls_shift/su_max 0.001
_refine_ls_shift/su_mean 0.000
_refine_ls_structure_factor_coef Fsqd
_refine_ls_weighting_details 'calc w=1/[\s^2^(Fo^2^)+(0.0827P)^2^+5.1320P] where P=(Fo^2^+2Fc^2^)/3'
_refine_ls_weighting_scheme calc
_refine_ls_wR_factor_gt 0.1577
_refine_ls_wR_factor_ref 0.1840
_reflns_number_gt 12977
_reflns_number_total 22153
_reflns_threshold_expression >2sigma(I)
_cod_data_source_file c4dt02537g2.cif
_cod_data_source_block 1
_cod_depositor_comments
;
The following automatic conversions were performed:

'_symmetry_cell_setting' value 'Monoclinic' changed to 'monoclinic'
according to
/usr/data/users/saulius/crontab/automatic-downloads/rss-feeds/RSC/lib/dictionaries/cif_core.dic
dictionary named 'cif_core.dic' version 2.4.2 from 2011-04-26.

Automatic conversion script
Id: cif_fix_values 2827 2014-09-09 07:05:25Z andrius 

 Adding full bibliography for 7033125--7033128.cif.
;
_cod_original_sg_symbol_H-M 'P2(1)/c  '
_cod_database_code 7033127

loop_
_symmetry_equiv_pos_as_xyz
'x, y, z'
'-x, y+1/2, -z+1/2'
'-x, -y, -z'
'x, -y-1/2, z-1/2'

loop_
_atom_site_label
_atom_site_type_symbol
_atom_site_fract_x
_atom_site_fract_y
_atom_site_fract_z
_atom_site_U_iso_or_equiv
_atom_site_adp_type
_atom_site_occupancy
_atom_site_symmetry_multiplicity
_atom_site_calc_flag
_atom_site_refinement_flags
_atom_site_disorder_assembly
_atom_site_disorder_group
B1 B 0.15255(18) 0.3413(3) 0.0860(2) 0.0624(11) Uani 1 1 d . . .
H1A H 0.1230 0.3583 0.0546 0.075 Uiso 1 1 calc R . .
H1B H 0.1787 0.3562 0.0673 0.075 Uiso 1 1 calc R . .
B2 B 0.01451(18) 0.2130(3) 0.2529(3) 0.0684(13) Uani 1 1 d . . .
H2A H 0.0449 0.2009 0.2847 0.082 Uiso 1 1 calc R . .
H2B H -0.0106 0.1955 0.2728 0.082 Uiso 1 1 calc R . .
B3 B 0.31829(19) 0.5887(3) 0.1955(3) 0.0810(16) Uani 1 1 d . . .
H3A H 0.3445 0.5715 0.2333 0.097 Uiso 1 1 calc R . .
H3B H 0.3038 0.5423 0.1706 0.097 Uiso 1 1 calc R . .
B4 B 0.1829(2) 0.8844(3) 0.0101(4) 0.105(2) Uani 1 1 d . . .
H4A H 0.1583 0.9047 0.0298 0.126 Uiso 1 1 calc R . .
H4B H 0.1809 0.9131 -0.0322 0.126 Uiso 1 1 calc R . .
B5 B 0.3542(2) 0.3852(3) 0.5045(3) 0.0779(15) Uani 1 1 d . . .
H5A H 0.3741 0.3879 0.5513 0.094 Uiso 1 1 calc R . .
H5B H 0.3277 0.4208 0.5010 0.094 Uiso 1 1 calc R . .
B6 B 0.4695(2) 0.1222(4) 0.3502(3) 0.092 Uani 1 1 d U . .
H6A H 0.4957 0.1410 0.3333 0.110 Uiso 1 1 calc R . .
H6B H 0.4666 0.0662 0.3411 0.110 Uiso 1 1 calc R . .
C1 C 0.13117(13) 0.2143(2) 0.14071(19) 0.0548(9) Uani 1 1 d . . .
C2 C 0.13630(11) 0.3502(2) 0.20541(17) 0.0478(8) Uani 1 1 d . . .
C3 C 0.03297(12) 0.3388(2) 0.19585(17) 0.0489(8) Uani 1 1 d . . .
C4 C 0.03034(13) 0.2018(2) 0.1331(2) 0.0586(9) Uani 1 1 d . . .
C5 C 0.17517(17) 0.1291(3) 0.0989(3) 0.0884(14) Uani 1 1 d . . .
H5 H 0.1892 0.0826 0.0900 0.106 Uiso 1 1 calc R . .
C6 C 0.17854(15) 0.2001(3) 0.0697(2) 0.0777(13) Uani 1 1 d . . .
H6 H 0.1953 0.2114 0.0374 0.093 Uiso 1 1 calc R . .
C7 C 0.19140(13) 0.4350(2) 0.1881(2) 0.0629(10) Uani 1 1 d . A .
H7 H 0.2104 0.4632 0.1661 0.075 Uiso 1 1 d R . .
C18 C 0.1385(3) 0.2956(3) 0.3448(2) 0.128(3) Uani 1 1 d . A 1
H18A H 0.1121 0.2803 0.3074 0.192 Uiso 1 1 calc R A 1
H18B H 0.1300 0.2900 0.3875 0.192 Uiso 1 1 calc R A 1
H18C H 0.1653 0.2626 0.3454 0.192 Uiso 1 1 calc R A 1
C9 C -0.01949(15) 0.4213(3) 0.2246(2) 0.0769(12) Uani 1 1 d . . .
H9 H -0.0369 0.4662 0.2280 0.092 Uiso 1 1 calc R . .
C10 C -0.02159(15) 0.3526(3) 0.2557(2) 0.0803(13) Uani 1 1 d . . .
H10 H -0.0411 0.3409 0.2843 0.096 Uiso 1 1 calc R . .
C11 C -0.02266(15) 0.1148(3) 0.1539(3) 0.0770(12) Uani 1 1 d . . .
H11 H -0.0409 0.0859 0.1767 0.092 Uiso 1 1 calc R . .
C12 C -0.02336(15) 0.1080(3) 0.0873(3) 0.0786(13) Uani 1 1 d . . .
H12 H -0.0418 0.0730 0.0560 0.094 Uiso 1 1 calc R . .
C13 C 0.14101(14) 0.0737(2) 0.1886(3) 0.0730(12) Uani 1 1 d . . .
C14 C 0.18647(18) 0.0262(3) 0.2107(3) 0.121(2) Uani 1 1 d . . .
H14A H 0.1905 -0.0040 0.1723 0.182 Uiso 1 1 calc R . .
H14B H 0.1846 -0.0086 0.2474 0.182 Uiso 1 1 calc R . .
H14C H 0.2130 0.0610 0.2262 0.182 Uiso 1 1 calc R . .
C15 C 0.10124(19) 0.0189(3) 0.1514(3) 0.118(2) Uani 1 1 d . . .
H15A H 0.0712 0.0448 0.1453 0.177 Uiso 1 1 calc R . .
H15B H 0.1018 -0.0279 0.1782 0.177 Uiso 1 1 calc R . .
H15C H 0.1057 0.0053 0.1073 0.177 Uiso 1 1 calc R . .
C16 C 0.1287(2) 0.1073(3) 0.2514(3) 0.1112(19) Uani 1 1 d . . .
H16A H 0.1556 0.1352 0.2790 0.167 Uiso 1 1 calc R . .
H16B H 0.1203 0.0654 0.2778 0.167 Uiso 1 1 calc R . .
H16C H 0.1023 0.1427 0.2370 0.167 Uiso 1 1 calc R . .
C17 C 0.15074(14) 0.3773(3) 0.33585(18) 0.0636(10) Uani 1 1 d . . .
C19 C 0.19583(17) 0.4005(4) 0.3898(2) 0.1031(18) Uani 1 1 d . A .
H19A H 0.2211 0.3654 0.3874 0.155 Uiso 1 1 calc R . .
H19B H 0.1904 0.3976 0.4347 0.155 Uiso 1 1 calc R . .
H19C H 0.2045 0.4532 0.3812 0.155 Uiso 1 1 calc R . .
C20 C 0.1112(2) 0.4322(4) 0.3451(3) 0.125(2) Uani 1 1 d . A .
H20A H 0.1203 0.4857 0.3407 0.187 Uiso 1 1 calc R . .
H20B H 0.1063 0.4243 0.3899 0.187 Uiso 1 1 calc R . .
H20C H 0.0824 0.4209 0.3106 0.187 Uiso 1 1 calc R . .
C21 C 0.02323(12) 0.4759(2) 0.14035(19) 0.0557(9) Uani 1 1 d . . .
C22 C 0.06714(14) 0.5227(3) 0.1766(2) 0.0721(11) Uani 1 1 d . . .
H22A H 0.0632 0.5430 0.2192 0.108 Uiso 1 1 calc R . .
H22B H 0.0714 0.5654 0.1478 0.108 Uiso 1 1 calc R . .
H22C H 0.0946 0.4892 0.1858 0.108 Uiso 1 1 calc R . .
C23 C -0.01918(14) 0.5322(3) 0.1198(2) 0.0809(13) Uani 1 1 d . . .
H23A H -0.0477 0.5028 0.1004 0.121 Uiso 1 1 calc R . .
H23B H -0.0140 0.5689 0.0863 0.121 Uiso 1 1 calc R . .
H23C H -0.0224 0.5602 0.1597 0.121 Uiso 1 1 calc R . .
C24 C 0.03095(16) 0.4381(2) 0.0763(2) 0.0734(12) Uani 1 1 d . . .
H24A H 0.0583 0.4045 0.0886 0.110 Uiso 1 1 calc R . .
H24B H 0.0360 0.4782 0.0454 0.110 Uiso 1 1 calc R . .
H24C H 0.0035 0.4077 0.0541 0.110 Uiso 1 1 calc R . .
C25 C 0.01055(14) 0.1791(3) 0.0010(2) 0.0718(12) Uani 1 1 d U . .
C26 C 0.0510(3) 0.2396(7) -0.0042(5) 0.083(3) Uani 0.60 1 d P B 1
H26A H 0.0433 0.2622 -0.0495 0.124 Uiso 0.60 1 d PR B 1
H26B H 0.0809 0.2127 0.0041 0.124 Uiso 0.60 1 d PR B 1
H26C H 0.0532 0.2805 0.0293 0.124 Uiso 0.60 1 d PR B 1
C27 C -0.0365(4) 0.2240(7) -0.0373(5) 0.112(3) Uani 0.60 1 d PU B 1
H27A H -0.0636 0.1909 -0.0401 0.168 Uiso 0.60 1 d PR B 1
H27B H -0.0350 0.2380 -0.0828 0.168 Uiso 0.60 1 d PR B 1
H27C H -0.0393 0.2707 -0.0120 0.168 Uiso 0.60 1 d PR B 1
C28 C 0.0485(5) 0.1169(9) -0.0088(8) 0.119(5) Uani 0.45 1 d PU B 1
H28A H 0.0538 0.1232 -0.0536 0.178 Uiso 0.45 1 calc PR B 1
H28B H 0.0369 0.0649 -0.0047 0.178 Uiso 0.45 1 calc PR B 1
H28C H 0.0778 0.1248 0.0258 0.178 Uiso 0.45 1 calc PR B 1
C26' C 0.0262(6) 0.2526(10) -0.0037(8) 0.083(4) Uani 0.40 1 d PU B 2
H26D H 0.0019 0.2896 -0.0011 0.124 Uiso 0.40 1 d PR B 2
H26E H 0.0342 0.2589 -0.0467 0.124 Uiso 0.40 1 d PR B 2
H26F H 0.0539 0.2616 0.0336 0.124 Uiso 0.40 1 d PR B 2
C27' C -0.0358(5) 0.1560(11) -0.0467(7) 0.106(4) Uani 0.40 1 d PU B 2
H27D H -0.0613 0.1762 -0.0297 0.160 Uiso 0.40 1 calc PR B 2
H27E H -0.0379 0.0998 -0.0494 0.160 Uiso 0.40 1 calc PR B 2
H27F H -0.0381 0.1772 -0.0916 0.160 Uiso 0.40 1 calc PR B 2
C28' C 0.0142(5) 0.1072(7) -0.0396(6) 0.117(4) Uani 0.55 1 d P B 2
H28D H 0.0179 0.1220 -0.0839 0.176 Uiso 0.55 1 calc PR B 2
H28E H -0.0141 0.0763 -0.0454 0.176 Uiso 0.55 1 calc PR B 2
H28F H 0.0413 0.0769 -0.0155 0.176 Uiso 0.55 1 calc PR B 2
C29 C 0.24588(11) 0.6823(2) 0.19402(17) 0.0480(8) Uani 1 1 d . . .
C30 C 0.31441(12) 0.6894(2) 0.09565(17) 0.0495(8) Uani 1 1 d . . .
C31 C 0.25910(12) 0.8585(2) 0.11279(18) 0.0525(8) Uani 1 1 d . . .
C32 C 0.19253(12) 0.7305(2) 0.02034(18) 0.0504(8) Uani 1 1 d . . .
C33 C 0.23831(15) 0.6476(3) 0.29889(19) 0.0669(11) Uani 1 1 d . . .
H33 H 0.2269 0.6442 0.3378 0.080 Uiso 1 1 calc R . .
C34 C 0.27582(15) 0.6106(2) 0.28884(18) 0.0602(10) Uani 1 1 d . . .
H34 H 0.2955 0.5764 0.3196 0.072 Uiso 1 1 calc R . .
C35 C 0.38394(14) 0.6317(3) 0.1413(2) 0.0816(14) Uani 1 1 d . . .
H35 H 0.4075 0.6024 0.1712 0.098 Uiso 1 1 calc R . .
C36 C 0.38904(14) 0.6705(3) 0.0873(2) 0.0800(13) Uani 1 1 d . . .
H36 H 0.4163 0.6727 0.0714 0.096 Uiso 1 1 calc R . .
C37 C 0.28931(17) 0.9802(3) 0.1134(2) 0.0809(13) Uani 1 1 d . . .
H37 H 0.3091 1.0235 0.1256 0.097 Uiso 1 1 calc R . .
C38 C 0.25039(17) 0.9756(2) 0.0606(2) 0.0751(12) Uani 1 1 d . . .
H38 H 0.2382 1.0155 0.0294 0.090 Uiso 1 1 calc R . .
C39 C 0.13261(13) 0.7804(3) -0.0601(2) 0.0683(11) Uani 1 1 d . . .
H39 H 0.1123 0.8168 -0.0873 0.082 Uiso 1 1 calc R . .
C40 C 0.12810(14) 0.7029(3) -0.0654(2) 0.0718(11) Uani 1 1 d . . .
H40 H 0.1042 0.6754 -0.0962 0.086 Uiso 1 1 calc R . .
C41 C 0.17659(13) 0.7423(2) 0.2346(2) 0.0602(10) Uani 1 1 d . . .
C42 C 0.13833(17) 0.6920(3) 0.2511(4) 0.117(2) Uani 1 1 d . . .
H42A H 0.1090 0.7208 0.2414 0.175 Uiso 1 1 calc R . .
H42B H 0.1476 0.6778 0.2989 0.175 Uiso 1 1 calc R . .
H42C H 0.1340 0.6453 0.2235 0.175 Uiso 1 1 calc R . .
C43 C 0.15998(18) 0.7769(4) 0.1644(3) 0.111(2) Uani 1 1 d . . .
H43A H 0.1840 0.8113 0.1562 0.166 Uiso 1 1 calc R . .
H43B H 0.1313 0.8062 0.1609 0.166 Uiso 1 1 calc R . .
H43C H 0.1539 0.7357 0.1307 0.166 Uiso 1 1 calc R . .
C44 C 0.18878(19) 0.8084(3) 0.2868(3) 0.1078(19) Uani 1 1 d . . .
H44A H 0.2133 0.8406 0.2771 0.162 Uiso 1 1 calc R . .
H44B H 0.1998 0.7868 0.3323 0.162 Uiso 1 1 calc R . .
H44C H 0.1610 0.8398 0.2842 0.162 Uiso 1 1 calc R . .
C47 C 0.3050(2) 0.8167(4) -0.0125(3) 0.115(2) Uani 1 1 d . C .
H47A H 0.2746 0.8002 -0.0077 0.173 Uiso 1 1 calc R . .
H47B H 0.3010 0.8430 -0.0558 0.173 Uiso 1 1 calc R . .
H47C H 0.3194 0.8519 0.0243 0.173 Uiso 1 1 calc R . .
C45 C 0.33612(15) 0.7470(2) -0.0099(2) 0.0630(10) Uani 1 1 d U . .
C46 C 0.3841(5) 0.7881(9) -0.0140(9) 0.093(4) Uani 0.55(2) 1 d PU C 1
H46A H 0.4089 0.7495 -0.0075 0.139 Uiso 0.55(2) 1 calc PR C 1
H46B H 0.3927 0.8273 0.0213 0.139 Uiso 0.55(2) 1 calc PR C 1
H46C H 0.3796 0.8123 -0.0582 0.139 Uiso 0.55(2) 1 calc PR C 1
C48 C 0.3261(8) 0.6827(8) -0.0615(6) 0.098(5) Uani 0.55(2) 1 d PU C 1
H48A H 0.3246 0.7038 -0.1062 0.147 Uiso 0.55(2) 1 calc PR C 1
H48B H 0.2962 0.6587 -0.0621 0.147 Uiso 0.55(2) 1 calc PR C 1
H48C H 0.3509 0.6441 -0.0497 0.147 Uiso 0.55(2) 1 calc PR C 1
C46' C 0.3755(6) 0.7534(16) -0.0409(10) 0.109(6) Uani 0.45(2) 1 d PU C 2
H46D H 0.3669 0.7879 -0.0799 0.163 Uiso 0.45(2) 1 calc PR C 2
H46E H 0.3830 0.7025 -0.0555 0.163 Uiso 0.45(2) 1 calc PR C 2
H46F H 0.4027 0.7743 -0.0078 0.163 Uiso 0.45(2) 1 calc PR C 2
C48' C 0.2969(8) 0.6996(9) -0.0630(7) 0.087(5) Uani 0.45(2) 1 d PU C 2
H48D H 0.2927 0.7216 -0.1081 0.131 Uiso 0.45(2) 1 calc PR C 2
H48E H 0.2675 0.7024 -0.0502 0.131 Uiso 0.45(2) 1 calc PR C 2
H48F H 0.3066 0.6457 -0.0632 0.131 Uiso 0.45(2) 1 calc PR C 2
C56 C 0.37991(16) 0.8948(4) 0.1847(3) 0.117(2) Uani 1 1 d . D 2
H56A H 0.3818 0.8469 0.1605 0.175 Uiso 1 1 calc R D 2
H56B H 0.4068 0.8987 0.2241 0.175 Uiso 1 1 calc R D 2
H56C H 0.3798 0.9387 0.1548 0.175 Uiso 1 1 calc R D 2
C49 C 0.16975(13) 0.5857(2) -0.0039(2) 0.0599(9) Uani 1 1 d . . .
C50 C 0.13257(17) 0.5616(3) 0.0325(3) 0.0999(17) Uani 1 1 d . . .
H50A H 0.1020 0.5806 0.0071 0.150 Uiso 1 1 calc R . .
H50B H 0.1405 0.5836 0.0780 0.150 Uiso 1 1 calc R . .
H50C H 0.1317 0.5054 0.0354 0.150 Uiso 1 1 calc R . .
C51 C 0.21829(14) 0.5648(2) 0.0403(2) 0.0767(12) Uani 1 1 d . . .
H51A H 0.2213 0.5087 0.0438 0.115 Uiso 1 1 calc R . .
H51B H 0.2225 0.5868 0.0853 0.115 Uiso 1 1 calc R . .
H51C H 0.2421 0.5854 0.0199 0.115 Uiso 1 1 calc R . .
C52 C 0.1614(2) 0.5428(3) -0.0728(3) 0.1028(17) Uani 1 1 d . . .
H52A H 0.1623 0.4871 -0.0650 0.154 Uiso 1 1 calc R . .
H52B H 0.1858 0.5571 -0.0946 0.154 Uiso 1 1 calc R . .
H52C H 0.1309 0.5572 -0.1020 0.154 Uiso 1 1 calc R . .
C53 C 0.33471(13) 0.8951(3) 0.2080(2) 0.0648(10) Uani 1 1 d . . .
C54 C 0.32883(17) 0.8175(3) 0.2419(2) 0.0945(16) Uani 1 1 d . D .
H54A H 0.2980 0.8156 0.2506 0.142 Uiso 1 1 calc R . .
H54B H 0.3529 0.8128 0.2845 0.142 Uiso 1 1 calc R . .
H54C H 0.3318 0.7751 0.2119 0.142 Uiso 1 1 calc R . .
C55 C 0.3351(2) 0.9609(4) 0.2583(3) 0.131(2) Uani 1 1 d . D .
H55A H 0.3458 1.0083 0.2414 0.197 Uiso 1 1 calc R . .
H55B H 0.3562 0.9477 0.3021 0.197 Uiso 1 1 calc R . .
H55C H 0.3036 0.9686 0.2633 0.197 Uiso 1 1 calc R . .
C57 C 0.35323(12) 0.2365(2) 0.46821(17) 0.0528(9) Uani 1 1 d . . .
C58 C 0.41454(13) 0.3742(2) 0.42807(18) 0.0545(9) Uani 1 1 d . . .
C59 C 0.46766(12) 0.1868(2) 0.4678(2) 0.0578(9) Uani 1 1 d . . .
C60 C 0.39362(13) 0.2134(2) 0.32384(19) 0.0573(9) Uani 1 1 d . . .
C61 C 0.28724(16) 0.2050(3) 0.5003(2) 0.0818(13) Uani 1 1 d . . .
H61 H 0.2624 0.1761 0.5089 0.098 Uiso 1 1 calc R . .
C62 C 0.29447(15) 0.2814(3) 0.5101(2) 0.0760(13) Uani 1 1 d . . .
H62 H 0.2755 0.3156 0.5272 0.091 Uiso 1 1 calc R . .
C63 C 0.38460(18) 0.4927(3) 0.4396(3) 0.0847(14) Uani 1 1 d . . .
H63 H 0.3665 0.5321 0.4523 0.102 Uiso 1 1 calc R . .
C64 C 0.41645(19) 0.5017(3) 0.4030(3) 0.0918(15) Uani 1 1 d . . .
H64 H 0.4242 0.5486 0.3849 0.110 Uiso 1 1 calc R . .
C65 C 0.52410(16) 0.1106(3) 0.5334(3) 0.0860(15) Uani 1 1 d . . .
H65 H 0.5454 0.0886 0.5715 0.103 Uiso 1 1 calc R . .
C66 C 0.51740(15) 0.0880(3) 0.4695(3) 0.0812(14) Uani 1 1 d . . .
H66 H 0.5335 0.0473 0.4545 0.097 Uiso 1 1 calc R . .
C67 C 0.4102(2) 0.1457(3) 0.2380(2) 0.0858(14) Uani 1 1 d . . .
H67 H 0.4255 0.1126 0.2140 0.103 Uiso 1 1 calc R . .
C68 C 0.3712(2) 0.1862(3) 0.2117(2) 0.0910(15) Uani 1 1 d . . .
H68 H 0.3540 0.1860 0.1658 0.109 Uiso 1 1 calc R . .
C69 C 0.32699(16) 0.0908(3) 0.4614(2) 0.0750(12) Uani 1 1 d . . .
C70 C 0.3292(2) 0.0462(3) 0.5279(3) 0.1077(18) Uani 1 1 d . . .
H70A H 0.3574 0.0610 0.5624 0.161 Uiso 1 1 calc R . .
H70B H 0.3298 -0.0092 0.5195 0.161 Uiso 1 1 calc R . .
H70C H 0.3017 0.0587 0.5437 0.161 Uiso 1 1 calc R . .
C71 C 0.2828(2) 0.0654(4) 0.4052(3) 0.132(2) Uani 1 1 d . . .
H71A H 0.2547 0.0772 0.4198 0.199 Uiso 1 1 calc R . .
H71B H 0.2843 0.0100 0.3974 0.199 Uiso 1 1 calc R . .
H71C H 0.2818 0.0933 0.3634 0.199 Uiso 1 1 calc R . .
C72 C 0.3713(2) 0.0716(3) 0.4384(3) 0.1062(18) Uani 1 1 d . . .
H72A H 0.3704 0.0993 0.3965 0.159 Uiso 1 1 calc R . .
H72B H 0.3725 0.0162 0.4307 0.159 Uiso 1 1 calc R . .
H72C H 0.3990 0.0874 0.4734 0.159 Uiso 1 1 calc R . .
C73 C 0.47508(16) 0.4208(3) 0.3637(2) 0.0739(12) Uani 1 1 d U . .
C74 C 0.4656(4) 0.4666(8) 0.2969(6) 0.116(4) Uani 0.55 1 d PU E 1
H74A H 0.4892 0.4534 0.2732 0.174 Uiso 0.55 1 calc PR E 1
H74B H 0.4671 0.5218 0.3066 0.174 Uiso 0.55 1 calc PR E 1
H74C H 0.4347 0.4535 0.2684 0.174 Uiso 0.55 1 calc PR E 1
C75 C 0.4851(4) 0.3369(7) 0.3488(6) 0.088(3) Uani 0.50 1 d PU E 1
H75D H 0.5123 0.3350 0.3304 0.133 Uiso 0.50 1 calc PR E 1
H75E H 0.4580 0.3154 0.3160 0.133 Uiso 0.50 1 calc PR E 1
H75F H 0.4914 0.3069 0.3906 0.133 Uiso 0.50 1 calc PR E 1
C76 C 0.5214(4) 0.4549(8) 0.4191(6) 0.095(3) Uani 0.50 1 d PU E 1
H76A H 0.5296 0.4207 0.4583 0.143 Uiso 0.50 1 calc PR E 1
H76B H 0.5146 0.5063 0.4334 0.143 Uiso 0.50 1 calc PR E 1
H76C H 0.5475 0.4578 0.3985 0.143 Uiso 0.50 1 calc PR E 1
C74' C 0.4504(5) 0.4037(9) 0.2884(7) 0.113(4) Uani 0.45 1 d PU E 2
H74D H 0.4726 0.4100 0.2611 0.170 Uiso 0.45 1 calc PR E 2
H74E H 0.4243 0.4395 0.2726 0.170 Uiso 0.45 1 calc PR E 2
H74F H 0.4386 0.3508 0.2841 0.170 Uiso 0.45 1 calc PR E 2
C75' C 0.5032(5) 0.3508(10) 0.3938(8) 0.126(5) Uani 0.50 1 d PU E 2
H75A H 0.5183 0.3603 0.4415 0.190 Uiso 0.50 1 calc PR E 2
H75B H 0.5270 0.3407 0.3698 0.190 Uiso 0.50 1 calc PR E 2
H75C H 0.4825 0.3062 0.3896 0.190 Uiso 0.50 1 calc PR E 2
C76' C 0.5063(5) 0.4903(8) 0.3756(8) 0.125(4) Uani 0.50 1 d PU E 2
H76D H 0.5120 0.5068 0.4227 0.188 Uiso 0.50 1 calc PR E 2
H76E H 0.4914 0.5321 0.3458 0.188 Uiso 0.50 1 calc PR E 2
H76F H 0.5361 0.4773 0.3662 0.188 Uiso 0.50 1 calc PR E 2
C77 C 0.48949(15) 0.2135(3) 0.5967(2) 0.0768(13) Uani 1 1 d . . .
C78 C 0.4461(2) 0.1815(4) 0.6160(3) 0.123(2) Uani 1 1 d . . .
H78A H 0.4185 0.1890 0.5782 0.184 Uiso 1 1 calc R . .
H78B H 0.4421 0.2087 0.6557 0.184 Uiso 1 1 calc R . .
H78C H 0.4505 0.1265 0.6260 0.184 Uiso 1 1 calc R . .
C79 C 0.5334(2) 0.1977(5) 0.6552(3) 0.159(3) Uani 1 1 d . . .
H79A H 0.5262 0.2068 0.6984 0.239 Uiso 1 1 calc R . .
H79B H 0.5586 0.2322 0.6512 0.239 Uiso 1 1 calc R . .
H79C H 0.5432 0.1442 0.6531 0.239 Uiso 1 1 calc R . .
C80 C 0.4829(3) 0.2990(3) 0.5834(3) 0.134(3) Uani 1 1 d . . .
H80A H 0.5099 0.3197 0.5704 0.201 Uiso 1 1 calc R . .
H80B H 0.4799 0.3249 0.6244 0.201 Uiso 1 1 calc R . .
H80C H 0.4547 0.3077 0.5469 0.201 Uiso 1 1 calc R . .
C81 C 0.31744(16) 0.2799(3) 0.2514(2) 0.0743(12) Uani 1 1 d U . .
C82 C 0.3219(4) 0.3479(7) 0.3041(6) 0.083(3) Uani 0.50 1 d PU F 1
H82A H 0.2927 0.3772 0.2940 0.124 Uiso 0.50 1 calc PR F 1
H82B H 0.3475 0.3819 0.3011 0.124 Uiso 0.50 1 calc PR F 1
H82C H 0.3281 0.3266 0.3497 0.124 Uiso 0.50 1 calc PR F 1
C83 C 0.3038(5) 0.3201(9) 0.1812(7) 0.121(4) Uani 0.50 1 d PU F 1
H83D H 0.2994 0.2811 0.1456 0.181 Uiso 0.50 1 calc PR F 1
H83E H 0.3287 0.3554 0.1776 0.181 Uiso 0.50 1 calc PR F 1
H83F H 0.2748 0.3488 0.1762 0.181 Uiso 0.50 1 calc PR F 1
C84 C 0.2733(5) 0.2300(11) 0.2552(13) 0.170(9) Uani 0.50 1 d P F 1
H84A H 0.2801 0.2026 0.2984 0.255 Uiso 0.50 1 calc PR F 1
H84B H 0.2662 0.1928 0.2182 0.255 Uiso 0.50 1 calc PR F 1
H84C H 0.2465 0.2640 0.2515 0.255 Uiso 0.50 1 calc PR F 1
C82' C 0.3064(4) 0.2993(8) 0.3142(5) 0.089(3) Uani 0.50 1 d PU F 2
H82D H 0.3016 0.2519 0.3374 0.134 Uiso 0.50 1 calc PR F 2
H82E H 0.2780 0.3305 0.3046 0.134 Uiso 0.50 1 calc PR F 2
H82F H 0.3323 0.3284 0.3430 0.134 Uiso 0.50 1 calc PR F 2
C83' C 0.3302(5) 0.3489(8) 0.2099(8) 0.123(5) Uani 0.50 1 d PU F 2
H83A H 0.3038 0.3845 0.1973 0.184 Uiso 0.50 1 calc PR F 2
H83B H 0.3374 0.3292 0.1691 0.184 Uiso 0.50 1 calc PR F 2
H83C H 0.3575 0.3760 0.2376 0.184 Uiso 0.50 1 calc PR F 2
C84' C 0.2791(5) 0.2335(10) 0.2048(8) 0.122(5) Uani 0.50 1 d PU F 2
H84D H 0.2749 0.1850 0.2268 0.183 Uiso 0.50 1 calc PR F 2
H84E H 0.2877 0.2226 0.1628 0.183 Uiso 0.50 1 calc PR F 2
H84F H 0.2500 0.2628 0.1947 0.183 Uiso 0.50 1 calc PR F 2
Co1 Co 0.082971(15) 0.27729(3) 0.16905(2) 0.04185(12) Uani 1 1 d . . .
Co2 Co 0.250970(15) 0.73708(3) 0.10486(2) 0.04665(13) Uani 1 1 d . . .
Co3 Co 0.408768(16) 0.25333(3) 0.42397(2) 0.04959(13) Uani 1 1 d . . .
N1 N 0.14753(11) 0.13820(19) 0.14383(18) 0.0661(9) Uani 1 1 d . . .
N2 N 0.15221(11) 0.25191(19) 0.09736(17) 0.0602(8) Uani 1 1 d . . .
N3 N 0.15854(10) 0.37825(17) 0.15860(14) 0.0509(7) Uani 1 1 d . . .
N4 N 0.15799(10) 0.38952(17) 0.26599(14) 0.0521(7) Uani 1 1 d . A .
N5 N 0.01343(10) 0.41324(18) 0.18611(16) 0.0551(7) Uani 1 1 d . . .
N6 N 0.01023(11) 0.30219(19) 0.23795(16) 0.0607(8) Uani 1 1 d . . .
N7 N 0.01009(11) 0.17237(19) 0.18274(17) 0.0656(9) Uani 1 1 d . . .
N8 N 0.00824(11) 0.16255(19) 0.07338(17) 0.0622(8) Uani 1 1 d . B .
N9 N 0.21918(10) 0.69250(17) 0.24041(14) 0.0511(7) Uani 1 1 d . . .
N10 N 0.28082(10) 0.63137(17) 0.22533(14) 0.0512(7) Uani 1 1 d . . .
N11 N 0.33809(10) 0.64130(19) 0.14647(15) 0.0595(8) Uani 1 1 d . . .
N12 N 0.34630(10) 0.70728(19) 0.05855(16) 0.0586(8) Uani 1 1 d . C .
N13 N 0.16562(10) 0.67134(19) -0.01657(15) 0.0537(7) Uani 1 1 d . . .
N14 N 0.17215(10) 0.79783(18) -0.00802(14) 0.0524(7) Uani 1 1 d . . .
N15 N 0.23154(11) 0.90192(18) 0.06055(16) 0.0596(8) Uani 1 1 d . . .
N16 N 0.29444(11) 0.90842(18) 0.14626(15) 0.0567(7) Uani 1 1 d . D .
N17 N 0.32355(11) 0.1763(2) 0.47491(16) 0.0628(8) Uani 1 1 d . . .
N18 N 0.33473(10) 0.3015(2) 0.49072(15) 0.0569(8) Uani 1 1 d . . .
N19 N 0.38363(11) 0.41403(18) 0.45500(16) 0.0605(8) Uani 1 1 d . . .
N20 N 0.43535(12) 0.43030(19) 0.39683(17) 0.0651(8) Uani 1 1 d . E .
N21 N 0.49413(11) 0.1726(2) 0.53406(18) 0.0659(9) Uani 1 1 d . . .
N22 N 0.48278(10) 0.13377(19) 0.42813(18) 0.0641(9) Uani 1 1 d . . .
N23 N 0.42418(11) 0.16144(19) 0.30785(17) 0.0629(8) Uani 1 1 d . . .
N24 N 0.36035(12) 0.2288(2) 0.26343(15) 0.0642(9) Uani 1 1 d . F .
C8 C 0.19132(13) 0.4413(2) 0.2542(2) 0.0640(10) Uani 1 1 d . . .
H8 H 0.2104 0.4747 0.2865 0.077 Uiso 1 1 calc R A .

loop_
_atom_site_aniso_label
_atom_site_aniso_U_11
_atom_site_aniso_U_22
_atom_site_aniso_U_33
_atom_site_aniso_U_23
_atom_site_aniso_U_13
_atom_site_aniso_U_12
B1 0.080(3) 0.059(3) 0.052(2) 0.009(2) 0.024(2) 0.002(2)
B2 0.067(3) 0.077(3) 0.066(3) 0.013(2) 0.025(2) -0.015(3)
B3 0.086(4) 0.085(4) 0.076(3) 0.036(3) 0.029(3) 0.044(3)
B4 0.092(4) 0.062(3) 0.127(5) 0.020(3) -0.029(4) 0.017(3)
B5 0.090(4) 0.081(4) 0.073(3) -0.010(3) 0.040(3) 0.011(3)
B6 0.096 0.102 0.081 -0.040 0.027 0.036
C1 0.054(2) 0.049(2) 0.059(2) -0.0036(17) 0.0114(17) -0.0015(17)
C2 0.0463(18) 0.0443(19) 0.0488(19) 0.0017(15) 0.0057(15) 0.0001(15)
C3 0.0460(18) 0.050(2) 0.053(2) -0.0035(16) 0.0176(15) -0.0062(16)
C4 0.055(2) 0.057(2) 0.061(2) -0.0018(18) 0.0098(18) -0.0023(18)
C5 0.085(3) 0.064(3) 0.123(4) -0.011(3) 0.039(3) 0.020(3)
C6 0.067(3) 0.084(3) 0.089(3) -0.016(3) 0.033(2) 0.011(2)
C7 0.057(2) 0.054(2) 0.075(3) 0.006(2) 0.0131(19) -0.0160(19)
C18 0.214(7) 0.111(4) 0.054(3) 0.001(3) 0.027(4) -0.066(5)
C9 0.067(3) 0.073(3) 0.104(3) -0.009(3) 0.046(3) 0.009(2)
C10 0.065(3) 0.099(4) 0.091(3) -0.005(3) 0.045(2) 0.003(3)
C11 0.065(3) 0.066(3) 0.096(3) 0.004(2) 0.013(2) -0.017(2)
C12 0.063(3) 0.065(3) 0.099(4) -0.017(3) 0.007(2) -0.016(2)
C13 0.062(2) 0.045(2) 0.107(4) 0.009(2) 0.013(2) 0.0076(19)
C14 0.083(3) 0.093(4) 0.183(6) 0.051(4) 0.026(4) 0.026(3)
C15 0.099(4) 0.074(3) 0.169(6) 0.004(4) 0.011(4) -0.019(3)
C16 0.158(5) 0.080(4) 0.100(4) 0.025(3) 0.041(4) 0.000(4)
C17 0.064(2) 0.079(3) 0.042(2) -0.0083(19) 0.0037(17) -0.010(2)
C19 0.091(3) 0.144(5) 0.059(3) -0.013(3) -0.006(2) -0.016(3)
C20 0.107(4) 0.192(7) 0.081(4) -0.005(4) 0.033(3) 0.040(4)
C21 0.051(2) 0.048(2) 0.067(2) -0.0054(18) 0.0130(17) 0.0043(17)
C22 0.064(2) 0.066(3) 0.084(3) 0.000(2) 0.016(2) -0.008(2)
C23 0.067(3) 0.066(3) 0.103(3) 0.001(2) 0.011(2) 0.015(2)
C24 0.095(3) 0.063(3) 0.062(2) 0.005(2) 0.022(2) 0.015(2)
C25 0.056(2) 0.091(3) 0.065(2) -0.030(2) 0.0104(19) -0.016(2)
C26 0.058(5) 0.138(9) 0.048(4) -0.006(4) 0.007(4) -0.019(6)
C27 0.091(6) 0.148(7) 0.092(6) 0.008(6) 0.016(5) 0.022(6)
C28 0.123(8) 0.126(9) 0.119(8) -0.018(7) 0.052(7) 0.022(7)
C26' 0.105(8) 0.084(7) 0.060(6) 0.009(5) 0.023(7) -0.010(7)
C27' 0.099(7) 0.135(9) 0.072(6) -0.012(7) -0.002(6) -0.018(7)
C28' 0.119(9) 0.121(9) 0.108(8) -0.062(7) 0.024(7) -0.004(8)
C29 0.0464(18) 0.051(2) 0.0478(19) 0.0023(16) 0.0138(15) 0.0021(16)
C30 0.0480(18) 0.055(2) 0.0473(19) 0.0088(16) 0.0160(15) 0.0054(16)
C31 0.0470(19) 0.057(2) 0.053(2) 0.0078(17) 0.0128(16) 0.0061(17)
C32 0.0411(17) 0.061(2) 0.0500(19) 0.0082(17) 0.0134(15) 0.0083(17)
C33 0.081(3) 0.077(3) 0.047(2) 0.0043(19) 0.023(2) -0.013(2)
C34 0.074(3) 0.058(2) 0.046(2) 0.0118(17) 0.0100(18) 0.000(2)
C35 0.049(2) 0.111(4) 0.085(3) 0.018(3) 0.018(2) 0.035(2)
C36 0.052(2) 0.110(4) 0.084(3) 0.016(3) 0.029(2) 0.022(2)
C37 0.092(3) 0.058(3) 0.091(3) 0.007(2) 0.022(3) -0.014(2)
C38 0.091(3) 0.052(2) 0.079(3) 0.018(2) 0.017(3) 0.005(2)
C39 0.052(2) 0.091(3) 0.053(2) 0.012(2) -0.0004(18) 0.021(2)
C40 0.057(2) 0.085(3) 0.066(3) 0.001(2) 0.003(2) 0.006(2)
C41 0.052(2) 0.071(3) 0.064(2) -0.008(2) 0.0264(18) -0.0045(19)
C42 0.074(3) 0.111(4) 0.186(6) 0.004(4) 0.069(4) -0.012(3)
C43 0.077(3) 0.169(6) 0.091(4) 0.022(4) 0.032(3) 0.064(4)
C44 0.087(3) 0.081(3) 0.151(5) -0.041(4) 0.024(3) 0.006(3)
C47 0.143(5) 0.142(5) 0.073(3) 0.042(3) 0.051(3) 0.056(4)
C45 0.076(3) 0.065(2) 0.057(2) 0.0034(19) 0.034(2) 0.001(2)
C46 0.090(6) 0.088(7) 0.114(8) 0.020(6) 0.051(6) -0.004(5)
C48 0.130(10) 0.096(7) 0.067(5) -0.003(5) 0.023(6) -0.013(6)
C46' 0.092(8) 0.150(11) 0.100(9) 0.015(7) 0.052(7) 0.001(8)
C48' 0.093(9) 0.084(7) 0.070(6) 0.012(5) -0.003(6) -0.018(6)
C56 0.060(3) 0.193(7) 0.095(4) 0.033(4) 0.016(3) -0.003(3)
C49 0.061(2) 0.061(2) 0.062(2) 0.0002(19) 0.0225(19) -0.0044(19)
C50 0.086(3) 0.089(4) 0.138(5) 0.024(3) 0.052(3) -0.007(3)
C51 0.069(3) 0.058(2) 0.099(3) 0.011(2) 0.016(2) 0.005(2)
C52 0.123(4) 0.084(3) 0.097(4) -0.026(3) 0.020(3) 0.004(3)
C53 0.055(2) 0.081(3) 0.056(2) -0.006(2) 0.0103(18) -0.011(2)
C54 0.080(3) 0.114(4) 0.070(3) 0.024(3) -0.014(2) -0.019(3)
C55 0.154(6) 0.124(5) 0.094(4) -0.043(4) -0.006(4) 0.001(4)
C57 0.0489(19) 0.065(2) 0.0432(18) 0.0016(17) 0.0107(15) 0.0026(18)
C58 0.055(2) 0.060(2) 0.049(2) -0.0001(17) 0.0123(16) 0.0034(18)
C59 0.0476(19) 0.062(2) 0.064(2) 0.0037(19) 0.0149(17) -0.0004(18)
C60 0.054(2) 0.068(2) 0.054(2) -0.0053(18) 0.0201(17) -0.0107(19)
C61 0.062(3) 0.103(4) 0.090(3) 0.008(3) 0.037(2) -0.005(3)
C62 0.063(3) 0.107(4) 0.069(3) 0.004(3) 0.037(2) 0.013(3)
C63 0.103(4) 0.050(2) 0.105(4) 0.004(2) 0.036(3) 0.015(3)
C64 0.113(4) 0.064(3) 0.108(4) 0.013(3) 0.047(3) 0.000(3)
C65 0.066(3) 0.073(3) 0.115(4) 0.040(3) 0.016(3) 0.016(2)
C66 0.061(3) 0.055(3) 0.132(5) 0.020(3) 0.033(3) 0.012(2)
C67 0.118(4) 0.083(3) 0.067(3) -0.020(3) 0.043(3) -0.007(3)
C68 0.129(4) 0.092(4) 0.049(2) -0.014(2) 0.019(3) -0.005(3)
C69 0.075(3) 0.075(3) 0.078(3) 0.000(2) 0.025(2) -0.016(2)
C70 0.127(5) 0.098(4) 0.101(4) 0.013(3) 0.035(3) -0.021(4)
C71 0.124(5) 0.142(6) 0.115(5) -0.026(4) 0.002(4) -0.038(4)
C72 0.125(4) 0.065(3) 0.154(5) -0.009(3) 0.083(4) -0.011(3)
C73 0.081(3) 0.074(3) 0.076(3) 0.000(2) 0.036(2) -0.015(2)
C74 0.134(7) 0.128(7) 0.099(6) 0.023(6) 0.056(6) -0.004(6)
C75 0.086(6) 0.092(6) 0.109(7) -0.005(6) 0.062(6) -0.009(5)
C76 0.080(6) 0.111(7) 0.094(6) -0.012(6) 0.022(5) -0.006(5)
C74' 0.131(8) 0.122(8) 0.099(7) -0.013(7) 0.052(6) -0.008(7)
C75' 0.107(8) 0.150(9) 0.147(9) 0.014(7) 0.076(7) 0.013(7)
C76' 0.117(8) 0.121(8) 0.151(9) -0.010(7) 0.056(7) -0.026(7)
C77 0.062(3) 0.101(4) 0.061(3) 0.023(2) 0.004(2) -0.001(2)
C78 0.107(4) 0.170(6) 0.099(4) -0.001(4) 0.043(3) -0.015(4)
C79 0.103(4) 0.263(10) 0.087(4) -0.001(5) -0.019(3) 0.039(5)
C80 0.228(8) 0.092(4) 0.069(3) -0.006(3) 0.018(4) -0.007(5)
C81 0.075(3) 0.087(3) 0.051(2) 0.006(2) 0.000(2) -0.002(2)
C82 0.075(5) 0.084(5) 0.080(5) -0.006(5) 0.005(4) 0.018(4)
C83 0.133(7) 0.128(7) 0.098(6) 0.015(5) 0.026(5) 0.017(6)
C84 0.078(9) 0.142(14) 0.29(3) 0.040(17) 0.056(14) -0.026(9)
C82' 0.076(6) 0.116(7) 0.070(5) -0.002(6) 0.008(4) 0.035(6)
C83' 0.115(8) 0.095(7) 0.161(9) 0.032(7) 0.042(7) 0.010(6)
C84' 0.091(7) 0.134(9) 0.126(8) -0.022(7) 0.001(6) -0.002(7)
Co1 0.0396(2) 0.0413(2) 0.0440(2) -0.00295(19) 0.00989(18) -0.00209(19)
Co2 0.0403(2) 0.0519(3) 0.0460(3) 0.0130(2) 0.00830(19) 0.0091(2)
Co3 0.0448(3) 0.0579(3) 0.0470(3) -0.0019(2) 0.0136(2) 0.0060(2)
N1 0.0612(19) 0.0516(19) 0.088(2) 0.0015(17) 0.0244(18) 0.0110(16)
N2 0.0616(19) 0.060(2) 0.0628(19) -0.0014(16) 0.0239(16) 0.0065(16)
N3 0.0532(16) 0.0478(17) 0.0496(16) 0.0030(13) 0.0096(13) -0.0058(14)
N4 0.0516(16) 0.0557(18) 0.0445(16) -0.0045(13) 0.0047(13) -0.0085(14)
N5 0.0486(16) 0.0548(18) 0.0657(19) -0.0077(15) 0.0218(14) 0.0027(14)
N6 0.0562(18) 0.065(2) 0.069(2) -0.0002(16) 0.0298(16) -0.0065(16)
N7 0.0602(19) 0.061(2) 0.077(2) 0.0023(17) 0.0212(17) -0.0174(17)
N8 0.0556(18) 0.060(2) 0.069(2) -0.0156(16) 0.0132(16) -0.0126(16)
N9 0.0490(16) 0.0572(18) 0.0497(16) 0.0011(14) 0.0177(13) -0.0036(14)
N10 0.0523(16) 0.0539(17) 0.0471(16) 0.0109(13) 0.0128(13) 0.0035(14)
N11 0.0462(16) 0.076(2) 0.0561(18) 0.0151(16) 0.0134(14) 0.0212(16)
N12 0.0503(17) 0.071(2) 0.0599(18) 0.0069(16) 0.0247(14) 0.0096(16)
N13 0.0441(15) 0.066(2) 0.0506(17) 0.0026(15) 0.0124(13) 0.0009(15)
N14 0.0476(16) 0.0581(18) 0.0489(16) 0.0131(14) 0.0080(13) 0.0135(14)
N15 0.0610(18) 0.0511(18) 0.0640(19) 0.0119(15) 0.0116(15) 0.0101(15)
N16 0.0565(18) 0.0566(19) 0.0568(18) 0.0028(15) 0.0147(14) -0.0058(15)
N17 0.0548(18) 0.075(2) 0.062(2) 0.0022(17) 0.0226(15) -0.0037(17)
N18 0.0498(17) 0.076(2) 0.0483(17) 0.0022(15) 0.0191(14) 0.0099(16)
N19 0.0675(19) 0.0566(19) 0.0588(19) -0.0024(15) 0.0188(16) 0.0100(16)
N20 0.074(2) 0.056(2) 0.069(2) 0.0053(16) 0.0255(17) 0.0007(17)
N21 0.0496(17) 0.071(2) 0.074(2) 0.0241(18) 0.0114(16) 0.0025(17)
N22 0.0473(17) 0.0536(19) 0.096(3) 0.0018(18) 0.0277(17) 0.0015(15)
N23 0.070(2) 0.060(2) 0.068(2) -0.0087(16) 0.0346(17) -0.0048(17)
N24 0.076(2) 0.071(2) 0.0434(17) -0.0020(15) 0.0132(16) -0.0112(18)
C8 0.060(2) 0.059(2) 0.066(3) -0.009(2) 0.0041(19) -0.0162(19)

loop_
_atom_type_symbol
_atom_type_description
_atom_type_scat_dispersion_real
_atom_type_scat_dispersion_imag
_atom_type_scat_source
C C 0.0033 0.0016 'International Tables Vol C Tables 4.2.6.8 and 6.1.1.4'
H H 0.0000 0.0000 'International Tables Vol C Tables 4.2.6.8 and 6.1.1.4'
B B 0.0013 0.0007 'International Tables Vol C Tables 4.2.6.8 and 6.1.1.4'
N N 0.0061 0.0033 'International Tables Vol C Tables 4.2.6.8 and 6.1.1.4'
Co Co 0.3494 0.9721 'International Tables Vol C Tables 4.2.6.8 and 6.1.1.4'

loop_
_geom_angle_atom_site_label_1
_geom_angle_atom_site_label_2
_geom_angle_atom_site_label_3
_geom_angle
N2 B1 N3 105.3(3)
N2 B1 H1A 110.7
N3 B1 H1A 110.7
N2 B1 H1B 110.7
N3 B1 H1B 110.7
H1A B1 H1B 108.8
N7 B2 N6 106.2(3)
N7 B2 H2A 110.5
N6 B2 H2A 110.5
N7 B2 H2B 110.5
N6 B2 H2B 110.5
H2A B2 H2B 108.7
N11 B3 N10 113.0(3)
N11 B3 H3A 109.0
N10 B3 H3A 109.0
N11 B3 H3B 109.0
N10 B3 H3B 109.0
H3A B3 H3B 107.8
N14 B4 N15 116.0(4)
N14 B4 H4A 108.3
N15 B4 H4A 108.3
N14 B4 H4B 108.3
N15 B4 H4B 108.3
H4A B4 H4B 107.4
N18 B5 N19 114.8(3)
N18 B5 H5A 108.6
N19 B5 H5A 108.6
N18 B5 H5B 108.6
N19 B5 H5B 108.6
H5A B5 H5B 107.6
N23 B6 N22 117.8(3)
N23 B6 H6A 107.8
N22 B6 H6A 107.8
N23 B6 H6B 107.8
N22 B6 H6B 107.8
H6A B6 H6B 107.2
N2 C1 N1 105.4(3)
N2 C1 Co1 114.1(3)
N1 C1 Co1 139.9(3)
N3 C2 N4 104.4(3)
N3 C2 Co1 115.8(2)
N4 C2 Co1 139.6(3)
N6 C3 N5 105.0(3)
N6 C3 Co1 116.3(3)
N5 C3 Co1 138.7(3)
N8 C4 N7 105.4(3)
N8 C4 Co1 140.4(3)
N7 C4 Co1 114.0(3)
C6 C5 N1 107.9(4)
C6 C5 H5 126.1
N1 C5 H5 126.1
C5 C6 N2 106.4(4)
C5 C6 H6 126.8
N2 C6 H6 126.8
C8 C7 N3 107.7(3)
C8 C7 H7 126.2
N3 C7 H7 126.1
C17 C18 H18A 109.5
C17 C18 H18B 109.5
C17 C18 H18C 109.5
C10 C9 N5 107.4(4)
C10 C9 H9 126.3
N5 C9 H9 126.3
C9 C10 N6 107.9(4)
C9 C10 H10 126.1
N6 C10 H10 126.1
C12 C11 N7 107.9(4)
C12 C11 H11 126.1
N7 C11 H11 126.1
C11 C12 N8 108.0(4)
C11 C12 H12 126.0
N8 C12 H12 126.0
N1 C13 C16 109.2(3)
N1 C13 C14 109.6(4)
C16 C13 C14 109.8(5)
N1 C13 C15 111.2(4)
C16 C13 C15 109.0(4)
C14 C13 C15 108.1(4)
C13 C14 H14A 109.5
C13 C14 H14B 109.5
H14A C14 H14B 109.5
C13 C14 H14C 109.5
H14A C14 H14C 109.5
H14B C14 H14C 109.5
C13 C15 H15A 109.5
C13 C15 H15B 109.5
H15A C15 H15B 109.5
C13 C15 H15C 109.5
H15A C15 H15C 109.5
H15B C15 H15C 109.5
C13 C16 H16A 109.5
C13 C16 H16B 109.5
H16A C16 H16B 109.5
C13 C16 H16C 109.5
H16A C16 H16C 109.5
H16B C16 H16C 109.5
C18 C17 N4 110.5(3)
C18 C17 C19 110.7(4)
N4 C17 C19 109.1(3)
C18 C17 C20 110.5(5)
N4 C17 C20 109.1(4)
C19 C17 C20 106.9(4)
C17 C19 H19A 109.5
C17 C19 H19B 109.5
H19A C19 H19B 109.5
C17 C19 H19C 109.5
H19A C19 H19C 109.5
H19B C19 H19C 109.5
C17 C20 H20A 109.5
C17 C20 H20B 109.5
H20A C20 H20B 109.5
C17 C20 H20C 109.5
H20A C20 H20C 109.5
H20B C20 H20C 109.5
N5 C21 C24 108.7(3)
N5 C21 C22 110.7(3)
C24 C21 C22 109.7(3)
N5 C21 C23 110.1(3)
C24 C21 C23 109.0(3)
C22 C21 C23 108.6(3)
C21 C22 H22A 109.5
C21 C22 H22B 109.5
H22A C22 H22B 109.5
C21 C22 H22C 109.5
H22A C22 H22C 109.5
H22B C22 H22C 109.5
C21 C23 H23A 109.5
C21 C23 H23B 109.5
H23A C23 H23B 109.5
C21 C23 H23C 109.5
H23A C23 H23C 109.5
H23B C23 H23C 109.5
C21 C24 H24A 109.5
C21 C24 H24B 109.5
H24A C24 H24B 109.5
C21 C24 H24C 109.5
H24A C24 H24C 109.5
H24B C24 H24C 109.5
C26' C25 C28' 130.7(9)
C26' C25 N8 110.2(7)
C28' C25 N8 113.9(6)
C26' C25 C27' 117.9(10)
C28' C25 C27' 67.3(8)
N8 C25 C27' 108.1(7)
C26' C25 C28 110.7(10)
C28' C25 C28 39.4(6)
N8 C25 C28 101.9(7)
C27' C25 C28 106.8(9)
C26' C25 C27 77.4(9)
C28' C25 C27 108.0(7)
N8 C25 C27 108.0(5)
C27' C25 C27 44.8(7)
C28 C25 C27 143.9(8)
C26' C25 C26 28.4(8)
C28' C25 C26 109.6(7)
N8 C25 C26 114.1(4)
C27' C25 C26 133.7(8)
C28 C25 C26 82.6(7)
C27 C25 C26 102.5(7)
C25 C26 H26A 109.2
C25 C26 H26B 109.4
H26A C26 H26B 109.5
C25 C26 H26C 109.8
H26A C26 H26C 109.5
H26B C26 H26C 109.5
C25 C26 H26E 94.0
H26A C26 H26E 17.6
H26B C26 H26E 124.6
H26C C26 H26E 108.2
C25 C26 H26F 97.4
H26A C26 H26F 129.2
H26B C26 H26F 100.7
H26C C26 H26F 19.9
H26E C26 H26F 125.9
C25 C27 H27A 109.8
C25 C27 H27B 109.5
H27A C27 H27B 109.5
C25 C27 H27C 109.1
H27A C27 H27C 109.5
H27B C27 H27C 109.5
C25 C28 H28A 109.5
C25 C28 H28B 109.5
C25 C28 H28C 109.5
C25 C26' H26A 114.1
C25 C26' H26C 128.0
H26A C26' H26C 91.8
C25 C26' H26D 109.8
H26A C26' H26D 115.2
H26C C26' H26D 96.6
C25 C26' H26E 109.6
H26A C26' H26E 10.9
H26C C26' H26E 101.9
H26D C26' H26E 109.5
C25 C26' H26F 109.0
H26A C26' H26F 98.6
H26C C26' H26F 19.3
H26D C26' H26F 109.5
H26E C26' H26F 109.5
C25 C27' H27A 111.8
C25 C27' H27D 109.5
C25 C27' H27E 109.5
H27D C27' H27E 109.5
C25 C27' H27F 109.5
H27D C27' H27F 109.5
H27E C27' H27F 109.5
C25 C28' H28D 109.5
C25 C28' H28E 109.5
H28D C28' H28E 109.5
C25 C28' H28F 109.5
H28D C28' H28F 109.5
H28E C28' H28F 109.5
N10 C29 N9 104.7(3)
N10 C29 Co2 118.4(2)
N9 C29 Co2 135.8(2)
N11 C30 N12 105.3(3)
N11 C30 Co2 117.4(2)
N12 C30 Co2 135.3(3)
N15 C31 N16 104.9(3)
N15 C31 Co2 116.6(3)
N16 C31 Co2 135.3(3)
N14 C32 N13 105.7(3)
N14 C32 Co2 118.6(3)
N13 C32 Co2 135.7(3)
C34 C33 N9 107.2(3)
C34 C33 H33 126.4
N9 C33 H33 126.4
C33 C34 N10 108.4(3)
C33 C34 H34 125.8
N10 C34 H34 125.8
C36 C35 N11 109.0(4)
C36 C35 H35 125.5
N11 C35 H35 125.5
C35 C36 N12 106.8(4)
C35 C36 H36 126.6
N12 C36 H36 126.6
C38 C37 N16 107.0(4)
C38 C37 H37 126.5
N16 C37 H37 126.5
C37 C38 N15 108.1(4)
C37 C38 H38 126.0
N15 C38 H38 126.0
C40 C39 N14 108.8(3)
C40 C39 H39 125.6
N14 C39 H39 125.6
C39 C40 N13 106.8(4)
C39 C40 H40 126.6
N13 C40 H40 126.6
N9 C41 C43 110.9(3)
N9 C41 C42 108.0(3)
C43 C41 C42 111.0(4)
N9 C41 C44 109.3(3)
C43 C41 C44 108.8(4)
C42 C41 C44 108.7(4)
C41 C42 H42A 109.5
C41 C42 H42B 109.5
H42A C42 H42B 109.5
C41 C42 H42C 109.5
H42A C42 H42C 109.5
H42B C42 H42C 109.5
C41 C43 H43A 109.5
C41 C43 H43B 109.5
H43A C43 H43B 109.5
C41 C43 H43C 109.5
H43A C43 H43C 109.5
H43B C43 H43C 109.5
C41 C44 H44A 109.5
C41 C44 H44B 109.5
H44A C44 H44B 109.5
C41 C44 H44C 109.5
H44A C44 H44C 109.5
H44B C44 H44C 109.5
C45 C47 H47A 109.5
C45 C47 H47B 109.5
H47A C47 H47B 109.5
C45 C47 H47C 109.5
H47A C47 H47C 109.5
H47B C47 H47C 109.5
C46' C45 C47 117.9(10)
C46' C45 C48 77.7(9)
C47 C45 C48 123.9(9)
C46' C45 N12 116.4(8)
C47 C45 N12 111.5(3)
C48 C45 N12 105.5(6)
C46' C45 C48' 105.2(9)
C47 C45 C48' 93.4(9)
C48 C45 C48' 33.7(6)
N12 C45 C48' 109.2(6)
C46' C45 C46 30.0(8)
C47 C45 C46 100.5(6)
C48 C45 C46 107.7(7)
N12 C45 C46 106.5(6)
C48' C45 C46 133.3(8)
C45 C46 H46A 109.5
C45 C46 H46B 109.5
C45 C46 H46C 109.5
C45 C48 H48A 109.5
C45 C48 H48B 109.5
C45 C48 H48C 109.5
C45 C46' H46D 109.5
C45 C46' H46E 109.5
H46D C46' H46E 109.5
C45 C46' H46F 109.5
H46D C46' H46F 109.5
H46E C46' H46F 109.5
C45 C48' H48D 109.5
C45 C48' H48E 109.5
H48D C48' H48E 109.5
C45 C48' H48F 109.5
H48D C48' H48F 109.5
H48E C48' H48F 109.5
C53 C56 H56A 109.5
C53 C56 H56B 109.5
H56A C56 H56B 109.5
C53 C56 H56C 109.5
H56A C56 H56C 109.5
H56B C56 H56C 109.5
N13 C49 C51 110.9(3)
N13 C49 C50 108.3(3)
C51 C49 C50 109.3(4)
N13 C49 C52 109.2(3)
C51 C49 C52 108.9(4)
C50 C49 C52 110.2(4)
C49 C50 H50A 109.5
C49 C50 H50B 109.5
H50A C50 H50B 109.5
C49 C50 H50C 109.5
H50A C50 H50C 109.5
H50B C50 H50C 109.5
C49 C51 H51A 109.5
C49 C51 H51B 109.5
H51A C51 H51B 109.5
C49 C51 H51C 109.5
H51A C51 H51C 109.5
H51B C51 H51C 109.5
C49 C52 H52A 109.5
C49 C52 H52B 109.5
H52A C52 H52B 109.5
C49 C52 H52C 109.5
H52A C52 H52C 109.5
H52B C52 H52C 109.5
N16 C53 C55 108.3(4)
N16 C53 C56 107.6(3)
C55 C53 C56 110.9(5)
N16 C53 C54 110.6(3)
C55 C53 C54 109.2(4)
C56 C53 C54 110.3(4)
C53 C54 H54A 109.5
C53 C54 H54B 109.5
H54A C54 H54B 109.5
C53 C54 H54C 109.5
H54A C54 H54C 109.5
H54B C54 H54C 109.5
C53 C55 H55A 109.5
C53 C55 H55B 109.5
H55A C55 H55B 109.5
C53 C55 H55C 109.5
H55A C55 H55C 109.5
H55B C55 H55C 109.5
N18 C57 N17 105.1(3)
N18 C57 Co3 117.1(3)
N17 C57 Co3 137.2(3)
N19 C58 N20 104.8(3)
N19 C58 Co3 117.5(3)
N20 C58 Co3 135.9(3)
N22 C59 N21 105.5(3)
N22 C59 Co3 118.7(3)
N21 C59 Co3 134.9(3)
N23 C60 N24 105.7(3)
N23 C60 Co3 117.6(3)
N24 C60 Co3 136.6(3)
C62 C61 N17 107.2(4)
C62 C61 H61 126.4
N17 C61 H61 126.4
C61 C62 N18 108.5(4)
C61 C62 H62 125.8
N18 C62 H62 125.8
C64 C63 N19 107.1(4)
C64 C63 H63 126.5
N19 C63 H63 126.5
C63 C64 N20 107.8(4)
C63 C64 H64 126.1
N20 C64 H64 126.1
C66 C65 N21 107.8(4)
C66 C65 H65 126.1
N21 C65 H65 126.1
C65 C66 N22 109.0(4)
C65 C66 H66 125.5
N22 C66 H66 125.5
C68 C67 N23 107.5(4)
C68 C67 H67 126.3
N23 C67 H67 126.3
C67 C68 N24 108.6(4)
C67 C68 H68 125.7
N24 C68 H68 125.7
N17 C69 C72 111.7(3)
N17 C69 C71 109.0(4)
C72 C69 C71 109.3(4)
N17 C69 C70 108.4(4)
C72 C69 C70 108.6(4)
C71 C69 C70 109.8(4)
C69 C70 H70A 109.5
C69 C70 H70B 109.5
H70A C70 H70B 109.5
C69 C70 H70C 109.5
H70A C70 H70C 109.5
H70B C70 H70C 109.5
C69 C71 H71A 109.5
C69 C71 H71B 109.5
H71A C71 H71B 109.5
C69 C71 H71C 109.5
H71A C71 H71C 109.5
H71B C71 H71C 109.5
C69 C72 H72A 109.5
C69 C72 H72B 109.5
H72A C72 H72B 109.5
C69 C72 H72C 109.5
H72A C72 H72C 109.5
H72B C72 H72C 109.5
C75' C73 C76' 109.1(9)
C75' C73 N20 108.4(6)
C76' C73 N20 111.1(6)
C75' C73 C75 37.1(6)
C76' C73 C75 130.6(8)
N20 C73 C75 114.0(5)
C75' C73 C74 136.7(8)
C76' C73 C74 72.1(8)
N20 C73 C74 111.2(6)
C75 C73 C74 108.1(7)
C75' C73 C74' 108.6(9)
C76' C73 C74' 115.2(9)
N20 C73 C74' 104.2(6)
C75 C73 C74' 71.7(8)
C74 C73 C74' 44.6(6)
C75' C73 C76 74.6(8)
C76' C73 C76 39.7(6)
N20 C73 C76 105.0(5)
C75 C73 C76 107.9(7)
C74 C73 C76 110.6(7)
C74' C73 C76 147.7(7)
C73 C74 H74A 109.5
C73 C74 H74B 109.5
C73 C74 H74C 109.5
C73 C75 H75D 109.5
C73 C75 H75E 109.5
C73 C75 H75F 109.5
C73 C76 H76A 109.5
C73 C76 H76B 109.5
C73 C76 H76C 109.5
C73 C74' H74D 109.5
C73 C74' H74E 109.5
H74D C74' H74E 109.5
C73 C74' H74F 109.5
H74D C74' H74F 109.5
H74E C74' H74F 109.5
C73 C75' H75A 109.5
C73 C75' H75B 109.5
H75A C75' H75B 109.5
C73 C75' H75C 109.5
H75A C75' H75C 109.5
H75B C75' H75C 109.5
C73 C76' H76D 109.5
C73 C76' H76E 109.5
H76D C76' H76E 109.5
C73 C76' H76F 109.5
H76D C76' H76F 109.5
H76E C76' H76F 109.5
N21 C77 C80 110.2(4)
N21 C77 C79 109.3(4)
C80 C77 C79 110.9(5)
N21 C77 C78 108.5(4)
C80 C77 C78 108.8(5)
C79 C77 C78 109.1(5)
C77 C78 H78A 109.5
C77 C78 H78B 109.5
H78A C78 H78B 109.5
C77 C78 H78C 109.5
H78A C78 H78C 109.5
H78B C78 H78C 109.5
C77 C79 H79A 109.5
C77 C79 H79B 109.5
H79A C79 H79B 109.5
C77 C79 H79C 109.5
H79A C79 H79C 109.5
H79B C79 H79C 109.5
C77 C80 H80A 109.5
C77 C80 H80B 109.5
H80A C80 H80B 109.5
C77 C80 H80C 109.5
H80A C80 H80C 109.5
H80B C80 H80C 109.5
C82' C81 C84' 112.2(9)
C82' C81 N24 111.5(5)
C84' C81 N24 104.6(7)
C82' C81 C83' 116.5(9)
C84' C81 C83' 108.2(9)
N24 C81 C83' 102.7(6)
C82' C81 C83 130.9(8)
C84' C81 C83 71.6(8)
N24 C81 C83 114.6(7)
C83' C81 C83 36.7(6)
C82' C81 C82 38.5(6)
C84' C81 C82 138.0(8)
N24 C81 C82 114.1(5)
C83' C81 C82 79.2(8)
C83 C81 C82 104.7(8)
C82' C81 C84 72.6(10)
C84' C81 C84 41.2(9)
N24 C81 C84 110.0(8)
C83' C81 C84 139.6(10)
C83 C81 C84 105.8(10)
C82 C81 C84 107.1(10)
C81 C82 H82A 109.5
C81 C82 H82B 109.5
C81 C82 H82C 109.5
C81 C83 H83D 109.5
C81 C83 H83E 109.5
C81 C83 H83F 109.5
C81 C84 H84A 109.5
C81 C84 H84B 109.5
C81 C84 H84C 109.5
C81 C82' H82D 109.5
C81 C82' H82E 109.5
H82D C82' H82E 109.5
C81 C82' H82F 109.5
H82D C82' H82F 109.5
H82E C82' H82F 109.5
C81 C83' H83A 109.5
C81 C83' H83B 109.5
H83A C83' H83B 109.5
C81 C83' H83C 109.5
H83A C83' H83C 109.5
H83B C83' H83C 109.5
C81 C84' H84D 109.5
C81 C84' H84E 109.5
H84D C84' H84E 109.5
C81 C84' H84F 109.5
H84D C84' H84F 109.5
H84E C84' H84F 109.5
C1 Co1 C2 84.14(14)
C1 Co1 C3 178.32(15)
C2 Co1 C3 97.50(14)
C1 Co1 C4 94.76(15)
C2 Co1 C4 178.64(15)
C3 Co1 C4 83.60(15)
C29 Co2 C32 117.34(13)
C29 Co2 C30 99.84(13)
C32 Co2 C30 117.78(13)
C29 Co2 C31 114.52(14)
C32 Co2 C31 99.73(14)
C30 Co2 C31 108.04(14)
C59 Co3 C58 118.87(15)
C59 Co3 C57 113.61(14)
C58 Co3 C57 100.73(15)
C59 Co3 C60 100.27(16)
C58 Co3 C60 111.20(15)
C57 Co3 C60 112.70(14)
C5 N1 C1 109.5(4)
C5 N1 C13 121.1(4)
C1 N1 C13 129.3(3)
C1 N2 C6 110.6(4)
C1 N2 B1 125.8(3)
C6 N2 B1 123.2(4)
C2 N3 C7 110.5(3)
C2 N3 B1 123.4(3)
C7 N3 B1 125.5(3)
C2 N4 C8 109.7(3)
C2 N4 C17 128.0(3)
C8 N4 C17 122.2(3)
C3 N5 C9 109.3(3)
C3 N5 C21 127.4(3)
C9 N5 C21 123.2(3)
C3 N6 C10 110.4(3)
C3 N6 B2 123.0(3)
C10 N6 B2 125.9(3)
C4 N7 C11 109.4(4)
C4 N7 B2 123.3(3)
C11 N7 B2 125.6(4)
C4 N8 C12 109.3(4)
C4 N8 C25 128.7(3)
C12 N8 C25 121.5(3)
C29 N9 C33 109.5(3)
C29 N9 C41 129.1(3)
C33 N9 C41 121.5(3)
C29 N10 C34 110.3(3)
C29 N10 B3 129.4(3)
C34 N10 B3 119.8(3)
C30 N11 C35 109.1(3)
C30 N11 B3 129.1(3)
C35 N11 B3 120.7(3)
C30 N12 C36 109.8(3)
C30 N12 C45 127.2(3)
C36 N12 C45 122.1(3)
C32 N13 C40 109.6(3)
C32 N13 C49 128.5(3)
C40 N13 C49 121.5(3)
C32 N14 C39 109.1(3)
C32 N14 B4 132.7(3)
C39 N14 B4 118.0(3)
C31 N15 C38 110.0(3)
C31 N15 B4 131.1(4)
C38 N15 B4 118.5(4)
C31 N16 C37 110.0(3)
C31 N16 C53 130.1(3)
C37 N16 C53 119.9(3)
C57 N17 C61 109.7(4)
C57 N17 C69 129.7(3)
C61 N17 C69 120.6(4)
C57 N18 C62 109.5(4)
C57 N18 B5 131.0(3)
C62 N18 B5 119.0(4)
C58 N19 C63 110.1(4)
C58 N19 B5 129.5(3)
C63 N19 B5 119.9(4)
C64 N20 C58 110.2(4)
C64 N20 C73 121.4(4)
C58 N20 C73 128.3(3)
C65 N21 C59 108.8(4)
C65 N21 C77 124.9(4)
C59 N21 C77 126.2(3)
C59 N22 C66 108.9(4)
C59 N22 B6 131.1(4)
C66 N22 B6 119.9(4)
C60 N23 C67 109.4(4)
C60 N23 B6 132.9(3)
C67 N23 B6 117.7(4)
C60 N24 C68 108.8(4)
C60 N24 C81 128.7(3)
C68 N24 C81 122.4(4)
C7 C8 N4 107.8(3)
C7 C8 H8 126.1
N4 C8 H8 126.1

loop_
_geom_bond_atom_site_label_1
_geom_bond_atom_site_label_2
_geom_bond_distance
B1 N2 1.540(5)
B1 N3 1.558(5)
B1 H1A 0.9700
B1 H1B 0.9700
B2 N7 1.548(6)
B2 N6 1.548(6)
B2 H2A 0.9700
B2 H2B 0.9700
B3 N11 1.553(6)
B3 N10 1.558(6)
B3 H3A 0.9700
B3 H3B 0.9700
B4 N14 1.532(6)
B4 N15 1.541(6)
B4 H4A 0.9700
B4 H4B 0.9700
B5 N18 1.533(6)
B5 N19 1.555(6)
B5 H5A 0.9700
B5 H5B 0.9700
B6 N23 1.525(6)
B6 N22 1.527(6)
B6 H6A 0.9700
B6 H6B 0.9700
C1 N2 1.353(5)
C1 N1 1.377(5)
C1 Co1 1.968(4)
C2 N3 1.363(4)
C2 N4 1.390(4)
C2 Co1 1.974(3)
C3 N6 1.357(4)
C3 N5 1.383(4)
C3 Co1 1.982(3)
C4 N8 1.379(5)
C4 N7 1.382(5)
C4 Co1 1.987(4)
C5 C6 1.360(7)
C5 N1 1.369(5)
C5 H5 0.9300
C6 N2 1.380(5)
C6 H6 0.9300
C7 C8 1.336(5)
C7 N3 1.380(4)
C7 H7 0.9300
C18 C17 1.460(6)
C18 H18A 0.9600
C18 H18B 0.9600
C18 H18C 0.9600
C9 C10 1.337(6)
C9 N5 1.389(5)
C9 H9 0.9300
C10 N6 1.379(5)
C10 H10 0.9300
C11 C12 1.341(6)
C11 N7 1.386(5)
C11 H11 0.9300
C12 N8 1.388(5)
C12 H12 0.9300
C13 N1 1.466(5)
C13 C16 1.514(7)
C13 C14 1.517(6)
C13 C15 1.524(6)
C14 H14A 0.9600
C14 H14B 0.9600
C14 H14C 0.9600
C15 H15A 0.9600
C15 H15B 0.9600
C15 H15C 0.9600
C16 H16A 0.9600
C16 H16B 0.9600
C16 H16C 0.9600
C17 N4 1.491(5)
C17 C19 1.521(5)
C17 C20 1.533(6)
C19 H19A 0.9600
C19 H19B 0.9600
C19 H19C 0.9600
C20 H20A 0.9600
C20 H20B 0.9600
C20 H20C 0.9600
C21 N5 1.486(5)
C21 C24 1.510(5)
C21 C22 1.522(5)
C21 C23 1.534(5)
C22 H22A 0.9600
C22 H22B 0.9600
C22 H22C 0.9600
C23 H23A 0.9600
C23 H23B 0.9600
C23 H23C 0.9600
C24 H24A 0.9600
C24 H24B 0.9600
C24 H24C 0.9600
C25 C26' 1.344(16)
C25 C28' 1.492(10)
C25 N8 1.504(5)
C25 C27' 1.490(13)
C25 C28 1.580(14)
C25 C27 1.582(10)
C25 C26 1.591(10)
C26 H26A 0.9600
C26 H26B 0.9600
C26 H26C 0.9600
C26 H26E 0.9262
C26 H26F 0.8335
C27 H27A 0.9600
C27 H27B 0.9600
C27 H27C 0.9600
C28 H28A 0.9600
C28 H28B 0.9600
C28 H28C 0.9600
C26' H26A 1.1701
C26' H26C 1.0070
C26' H26D 0.9600
C26' H26E 0.9600
C26' H26F 0.9600
C27' H27A 1.0409
C27' H27D 0.9600
C27' H27E 0.9600
C27' H27F 0.9600
C28' H28D 0.9600
C28' H28E 0.9600
C28' H28F 0.9600
C29 N10 1.361(4)
C29 N9 1.375(4)
C29 Co2 2.063(3)
C30 N11 1.351(4)
C30 N12 1.371(4)
C30 Co2 2.073(3)
C31 N15 1.362(4)
C31 N16 1.369(4)
C31 Co2 2.083(4)
C32 N14 1.347(4)
C32 N13 1.371(4)
C32 Co2 2.071(3)
C33 C34 1.323(5)
C33 N9 1.392(5)
C33 H33 0.9300
C34 N10 1.371(4)
C34 H34 0.9300
C35 C36 1.315(6)
C35 N11 1.378(4)
C35 H35 0.9300
C36 N12 1.379(5)
C36 H36 0.9300
C37 C38 1.338(6)
C37 N16 1.380(5)
C37 H37 0.9300
C38 N15 1.370(5)
C38 H38 0.9300
C39 C40 1.327(6)
C39 N14 1.372(5)
C39 H39 0.9300
C40 N13 1.374(5)
C40 H40 0.9300
C41 N9 1.482(5)
C41 C43 1.492(6)
C41 C42 1.511(6)
C41 C44 1.519(6)
C42 H42A 0.9600
C42 H42B 0.9600
C42 H42C 0.9600
C43 H43A 0.9600
C43 H43B 0.9600
C43 H43C 0.9600
C44 H44A 0.9600
C44 H44B 0.9600
C44 H44C 0.9600
C47 C45 1.487(6)
C47 H47A 0.9600
C47 H47B 0.9600
C47 H47C 0.9600
C45 C46' 1.449(16)
C45 C48 1.486(12)
C45 N12 1.493(5)
C45 C48' 1.568(13)
C45 C46 1.585(13)
C46 H46A 0.9600
C46 H46B 0.9600
C46 H46C 0.9600
C48 H48A 0.9600
C48 H48B 0.9600
C48 H48C 0.9600
C46' H46D 0.9600
C46' H46E 0.9600
C46' H46F 0.9600
C48' H48D 0.9600
C48' H48E 0.9600
C48' H48F 0.9600
C56 C53 1.511(6)
C56 H56A 0.9600
C56 H56B 0.9600
C56 H56C 0.9600
C49 N13 1.481(5)
C49 C51 1.503(5)
C49 C50 1.516(6)
C49 C52 1.530(6)
C50 H50A 0.9600
C50 H50B 0.9600
C50 H50C 0.9600
C51 H51A 0.9600
C51 H51B 0.9600
C51 H51C 0.9600
C52 H52A 0.9600
C52 H52B 0.9600
C52 H52C 0.9600
C53 N16 1.487(5)
C53 C55 1.508(7)
C53 C54 1.517(6)
C54 H54A 0.9600
C54 H54B 0.9600
C54 H54C 0.9600
C55 H55A 0.9600
C55 H55B 0.9600
C55 H55C 0.9600
C57 N18 1.361(5)
C57 N17 1.371(5)
C57 Co3 2.063(4)
C58 N19 1.351(4)
C58 N20 1.371(5)
C58 Co3 2.065(4)
C59 N22 1.354(5)
C59 N21 1.377(5)
C59 Co3 2.053(4)
C60 N23 1.354(5)
C60 N24 1.367(5)
C60 Co3 2.063(4)
C61 C62 1.325(7)
C61 N17 1.380(5)
C61 H61 0.9300
C62 N18 1.374(5)
C62 H62 0.9300
C63 C64 1.339(6)
C63 N19 1.377(5)
C63 H63 0.9300
C64 N20 1.354(6)
C64 H64 0.9300
C65 C66 1.308(7)
C65 N21 1.373(5)
C65 H65 0.9300
C66 N22 1.371(5)
C66 H66 0.9300
C67 C68 1.314(7)
C67 N23 1.384(5)
C67 H67 0.9300
C68 N24 1.374(5)
C68 H68 0.9300
C69 N17 1.489(5)
C69 C72 1.518(6)
C69 C71 1.537(6)
C69 C70 1.527(6)
C70 H70A 0.9600
C70 H70B 0.9600
C70 H70C 0.9600
C71 H71A 0.9600
C71 H71B 0.9600
C71 H71C 0.9600
C72 H72A 0.9600
C72 H72B 0.9600
C72 H72C 0.9600
C73 C75' 1.483(15)
C73 C76' 1.474(13)
C73 N20 1.490(5)
C73 C75 1.505(12)
C73 C74 1.517(11)
C73 C74' 1.527(14)
C73 C76 1.617(11)
C74 H74A 0.9600
C74 H74B 0.9600
C74 H74C 0.9600
C75 H75D 0.9600
C75 H75E 0.9600
C75 H75F 0.9600
C76 H76A 0.9600
C76 H76B 0.9600
C76 H76C 0.9600
C74' H74D 0.9600
C74' H74E 0.9600
C74' H74F 0.9600
C75' H75A 0.9600
C75' H75B 0.9600
C75' H75C 0.9600
C76' H76D 0.9600
C76' H76E 0.9600
C76' H76F 0.9600
C77 N21 1.479(6)
C77 C80 1.484(7)
C77 C79 1.519(6)
C77 C78 1.517(7)
C78 H78A 0.9600
C78 H78B 0.9600
C78 H78C 0.9600
C79 H79A 0.9600
C79 H79B 0.9600
C79 H79C 0.9600
C80 H80A 0.9600
C80 H80B 0.9600
C80 H80C 0.9600
C81 C82' 1.424(11)
C81 C84' 1.483(15)
C81 N24 1.490(6)
C81 C83' 1.544(13)
C81 C83 1.527(13)
C81 C82 1.553(11)
C81 C84 1.561(14)
C82 H82A 0.9600
C82 H82B 0.9600
C82 H82C 0.9600
C83 H83D 0.9600
C83 H83E 0.9600
C83 H83F 0.9600
C84 H84A 0.9600
C84 H84B 0.9600
C84 H84C 0.9600
C82' H82D 0.9600
C82' H82E 0.9600
C82' H82F 0.9600
C83' H83A 0.9600
C83' H83B 0.9600
C83' H83C 0.9600
C84' H84D 0.9600
C84' H84E 0.9600
C84' H84F 0.9600
N4 C8 1.379(5)
C8 H8 0.9300

loop_
_geom_torsion_atom_site_label_1
_geom_torsion_atom_site_label_2
_geom_torsion_atom_site_label_3
_geom_torsion_atom_site_label_4
_geom_torsion
N1 C5 C6 N2 -0.4(5)
N5 C9 C10 N6 1.0(5)
N7 C11 C12 N8 -1.2(5)
N9 C33 C34 N10 0.1(4)
N11 C35 C36 N12 1.7(6)
N16 C37 C38 N15 -0.1(5)
N14 C39 C40 N13 -0.7(5)
N17 C61 C62 N18 0.5(5)
N19 C63 C64 N20 -1.0(6)
N21 C65 C66 N22 -0.8(5)
N23 C67 C68 N24 1.0(6)
N2 C1 Co1 C2 -59.3(3)
N1 C1 Co1 C2 131.4(4)
N2 C1 Co1 C3 108(5)
N1 C1 Co1 C3 -62(5)
N2 C1 Co1 C4 121.5(3)
N1 C1 Co1 C4 -47.8(4)
N3 C2 Co1 C1 58.3(3)
N4 C2 Co1 C1 -128.4(4)
N3 C2 Co1 C3 -121.3(3)
N4 C2 Co1 C3 52.0(4)
N3 C2 Co1 C4 95(6)
N4 C2 Co1 C4 -92(7)
N6 C3 Co1 C1 71(5)
N5 C3 Co1 C1 -111(5)
N6 C3 Co1 C2 -121.6(3)
N5 C3 Co1 C2 55.9(4)
N6 C3 Co1 C4 57.6(3)
N5 C3 Co1 C4 -124.9(4)
N8 C4 Co1 C1 -53.7(5)
N7 C4 Co1 C1 119.7(3)
N8 C4 Co1 C2 -90(7)
N7 C4 Co1 C2 84(7)
N8 C4 Co1 C3 125.9(5)
N7 C4 Co1 C3 -60.7(3)
N10 C29 Co2 C32 128.1(3)
N9 C29 Co2 C32 -65.7(4)
N10 C29 Co2 C30 -0.4(3)
N9 C29 Co2 C30 165.8(3)
N10 C29 Co2 C31 -115.5(3)
N9 C29 Co2 C31 50.7(4)
N14 C32 Co2 C29 121.6(3)
N13 C32 Co2 C29 -55.6(4)
N14 C32 Co2 C30 -119.0(3)
N13 C32 Co2 C30 63.8(4)
N14 C32 Co2 C31 -2.6(3)
N13 C32 Co2 C31 -179.8(3)
N11 C30 Co2 C29 -3.5(3)
N12 C30 Co2 C29 -164.3(4)
N11 C30 Co2 C32 -131.6(3)
N12 C30 Co2 C32 67.5(4)
N11 C30 Co2 C31 116.5(3)
N12 C30 Co2 C31 -44.3(4)
N15 C31 Co2 C29 -134.4(3)
N16 C31 Co2 C29 69.4(4)
N15 C31 Co2 C32 -8.2(3)
N16 C31 Co2 C32 -164.4(4)
N15 C31 Co2 C30 115.4(3)
N16 C31 Co2 C30 -40.9(4)
N22 C59 Co3 C58 -123.3(3)
N21 C59 Co3 C58 68.9(4)
N22 C59 Co3 C57 118.5(3)
N21 C59 Co3 C57 -49.3(4)
N22 C59 Co3 C60 -2.0(3)
N21 C59 Co3 C60 -169.8(4)
N19 C58 Co3 C59 -125.7(3)
N20 C58 Co3 C59 72.3(4)
N19 C58 Co3 C57 -0.9(3)
N20 C58 Co3 C57 -163.0(4)
N19 C58 Co3 C60 118.7(3)
N20 C58 Co3 C60 -43.3(4)
N18 C57 Co3 C59 126.4(3)
N17 C57 Co3 C59 -64.2(4)
N18 C57 Co3 C58 -1.9(3)
N17 C57 Co3 C58 167.5(4)
N18 C57 Co3 C60 -120.5(3)
N17 C57 Co3 C60 49.0(4)
N23 C60 Co3 C59 -4.2(3)
N24 C60 Co3 C59 -179.5(4)
N23 C60 Co3 C58 122.4(3)
N24 C60 Co3 C58 -52.9(4)
N23 C60 Co3 C57 -125.4(3)
N24 C60 Co3 C57 59.4(4)
C6 C5 N1 C1 3.1(5)
C6 C5 N1 C13 -173.9(4)
N2 C1 N1 C5 -4.5(4)
Co1 C1 N1 C5 165.4(4)
N2 C1 N1 C13 172.2(4)
Co1 C1 N1 C13 -18.0(7)
C16 C13 N1 C5 155.3(4)
C14 C13 N1 C5 34.9(6)
C15 C13 N1 C5 -84.5(5)
C16 C13 N1 C1 -21.0(6)
C14 C13 N1 C1 -141.4(5)
C15 C13 N1 C1 99.2(5)
N1 C1 N2 C6 4.2(4)
Co1 C1 N2 C6 -168.6(3)
N1 C1 N2 B1 -168.8(4)
Co1 C1 N2 B1 18.4(5)
C5 C6 N2 C1 -2.4(5)
C5 C6 N2 B1 170.8(4)
N3 B1 N2 C1 38.7(5)
N3 B1 N2 C6 -133.5(4)
N4 C2 N3 C7 -2.2(4)
Co1 C2 N3 C7 173.3(2)
N4 C2 N3 B1 169.1(3)
Co1 C2 N3 B1 -15.4(4)
C8 C7 N3 C2 2.0(4)
C8 C7 N3 B1 -169.2(4)
N2 B1 N3 C2 -40.0(5)
N2 B1 N3 C7 130.1(4)
N3 C2 N4 C8 1.7(4)
Co1 C2 N4 C8 -172.0(3)
N3 C2 N4 C17 -174.4(3)
Co1 C2 N4 C17 11.8(6)
C18 C17 N4 C2 30.4(6)
C19 C17 N4 C2 152.3(4)
C20 C17 N4 C2 -91.3(5)
C18 C17 N4 C8 -145.3(4)
C19 C17 N4 C8 -23.4(5)
C20 C17 N4 C8 93.0(5)
N6 C3 N5 C9 2.2(4)
Co1 C3 N5 C9 -175.4(3)
N6 C3 N5 C21 -175.4(3)
Co1 C3 N5 C21 6.9(6)
C10 C9 N5 C3 -2.0(5)
C10 C9 N5 C21 175.8(4)
C24 C21 N5 C3 35.6(5)
C22 C21 N5 C3 -85.0(4)
C23 C21 N5 C3 155.0(3)
C24 C21 N5 C9 -141.8(4)
C22 C21 N5 C9 97.6(4)
C23 C21 N5 C9 -22.4(5)
N5 C3 N6 C10 -1.7(4)
Co1 C3 N6 C10 176.6(3)
N5 C3 N6 B2 169.3(3)
Co1 C3 N6 B2 -12.4(5)
C9 C10 N6 C3 0.5(5)
C9 C10 N6 B2 -170.2(4)
N7 B2 N6 C3 -44.0(5)
N7 B2 N6 C10 125.5(4)
N8 C4 N7 C11 1.7(4)
Co1 C4 N7 C11 -174.0(3)
N8 C4 N7 B2 -164.2(4)
Co1 C4 N7 B2 20.2(5)
C12 C11 N7 C4 -0.3(5)
C12 C11 N7 B2 165.2(4)
N6 B2 N7 C4 39.2(5)
N6 B2 N7 C11 -124.3(4)
N7 C4 N8 C12 -2.5(4)
Co1 C4 N8 C12 171.3(4)
N7 C4 N8 C25 169.7(4)
Co1 C4 N8 C25 -16.5(7)
C11 C12 N8 C4 2.3(5)
C11 C12 N8 C25 -170.5(4)
C26' C25 N8 C4 -18.3(9)
C28' C25 N8 C4 138.9(7)
C27' C25 N8 C4 -148.4(8)
C28 C25 N8 C4 99.3(8)
C27 C25 N8 C4 -101.1(6)
C26 C25 N8 C4 12.1(7)
C26' C25 N8 C12 153.0(8)
C28' C25 N8 C12 -49.8(7)
C27' C25 N8 C12 22.9(9)
C28 C25 N8 C12 -89.5(7)
C27 C25 N8 C12 70.1(7)
C26 C25 N8 C12 -176.6(5)
N10 C29 N9 C33 -0.1(4)
Co2 C29 N9 C33 -167.5(3)
N10 C29 N9 C41 179.4(3)
Co2 C29 N9 C41 12.0(6)
C34 C33 N9 C29 0.0(4)
C34 C33 N9 C41 -179.6(3)
C43 C41 N9 C29 7.1(6)
C42 C41 N9 C29 129.0(4)
C44 C41 N9 C29 -112.8(4)
C43 C41 N9 C33 -173.5(4)
C42 C41 N9 C33 -51.5(5)
C44 C41 N9 C33 66.6(5)
N9 C29 N10 C34 0.1(4)
Co2 C29 N10 C34 170.2(2)
N9 C29 N10 B3 171.2(4)
Co2 C29 N10 B3 -18.7(5)
C33 C34 N10 C29 -0.2(4)
C33 C34 N10 B3 -172.3(4)
N11 B3 N10 C29 39.0(6)
N11 B3 N10 C34 -150.6(4)
N12 C30 N11 C35 1.4(4)
Co2 C30 N11 C35 -164.7(3)
N12 C30 N11 B3 -166.3(4)
Co2 C30 N11 B3 27.6(6)
C36 C35 N11 C30 -2.0(6)
C36 C35 N11 B3 166.9(5)
N10 B3 N11 C30 -44.6(7)
N10 B3 N11 C35 148.9(4)
N11 C30 N12 C36 -0.4(4)
Co2 C30 N12 C36 162.0(3)
N11 C30 N12 C45 168.6(3)
Co2 C30 N12 C45 -29.0(6)
C35 C36 N12 C30 -0.8(5)
C35 C36 N12 C45 -170.4(4)
C46' C45 N12 C30 -175.2(14)
C47 C45 N12 C30 45.6(6)
C48 C45 N12 C30 -91.4(10)
C48' C45 N12 C30 -56.2(11)
C46 C45 N12 C30 154.3(7)
C46' C45 N12 C36 -7.4(14)
C47 C45 N12 C36 -146.7(5)
C48 C45 N12 C36 76.3(10)
C48' C45 N12 C36 111.5(11)
C46 C45 N12 C36 -38.0(8)
N14 C32 N13 C40 -2.2(4)
Co2 C32 N13 C40 175.3(3)
N14 C32 N13 C49 -174.6(3)
Co2 C32 N13 C49 2.8(6)
C39 C40 N13 C32 1.8(4)
C39 C40 N13 C49 174.9(3)
C51 C49 N13 C32 -20.5(5)
C50 C49 N13 C32 99.4(4)
C52 C49 N13 C32 -140.5(4)
C51 C49 N13 C40 167.9(4)
C50 C49 N13 C40 -72.2(5)
C52 C49 N13 C40 47.8(5)
N13 C32 N14 C39 1.7(4)
Co2 C32 N14 C39 -176.3(2)
N13 C32 N14 B4 177.0(5)
Co2 C32 N14 B4 -1.0(6)
C40 C39 N14 C32 -0.6(4)
C40 C39 N14 B4 -176.7(5)
N15 B4 N14 C32 14.5(9)
N15 B4 N14 C39 -170.6(4)
N16 C31 N15 C38 2.0(4)
Co2 C31 N15 C38 -160.9(3)
N16 C31 N15 B4 -170.8(5)
Co2 C31 N15 B4 26.3(6)
C37 C38 N15 C31 -1.2(5)
C37 C38 N15 B4 172.6(5)
N14 B4 N15 C31 -30.2(8)
N14 B4 N15 C38 157.5(4)
N15 C31 N16 C37 -2.0(4)
Co2 C31 N16 C37 156.1(3)
N15 C31 N16 C53 178.9(3)
Co2 C31 N16 C53 -23.0(6)
C38 C37 N16 C31 1.3(5)
C38 C37 N16 C53 -179.5(4)
C55 C53 N16 C31 -129.6(5)
C56 C53 N16 C31 110.5(5)
C54 C53 N16 C31 -10.0(6)
C55 C53 N16 C37 51.5(5)
C56 C53 N16 C37 -68.4(5)
C54 C53 N16 C37 171.0(4)
N18 C57 N17 C61 0.8(4)
Co3 C57 N17 C61 -169.5(3)
N18 C57 N17 C69 -176.9(4)
Co3 C57 N17 C69 12.9(6)
C62 C61 N17 C57 -0.8(5)
C62 C61 N17 C69 177.1(4)
C72 C69 N17 C57 1.3(6)
C71 C69 N17 C57 -119.5(5)
C70 C69 N17 C57 120.9(4)
C72 C69 N17 C61 -176.1(4)
C71 C69 N17 C61 63.0(5)
C70 C69 N17 C61 -56.5(5)
N17 C57 N18 C62 -0.5(4)
Co3 C57 N18 C62 172.1(3)
N17 C57 N18 B5 171.7(4)
Co3 C57 N18 B5 -15.7(5)
C61 C62 N18 C57 0.0(5)
C61 C62 N18 B5 -173.2(4)
N19 B5 N18 C57 34.4(6)
N19 B5 N18 C62 -154.0(4)
N20 C58 N19 C63 1.2(4)
Co3 C58 N19 C63 -166.0(3)
N20 C58 N19 B5 -171.2(4)
Co3 C58 N19 B5 21.6(5)
C64 C63 N19 C58 -0.1(5)
C64 C63 N19 B5 173.1(4)
N18 B5 N19 C58 -37.9(6)
N18 B5 N19 C63 150.3(4)
C63 C64 N20 C58 1.8(6)
C63 C64 N20 C73 -174.8(4)
N19 C58 N20 C64 -1.8(4)
Co3 C58 N20 C64 161.8(3)
N19 C58 N20 C73 174.5(4)
Co3 C58 N20 C73 -21.9(6)
C75' C73 N20 C64 151.9(8)
C76' C73 N20 C64 32.1(9)
C75 C73 N20 C64 -168.6(7)
C74 C73 N20 C64 -46.1(8)
C74' C73 N20 C64 -92.5(8)
C76 C73 N20 C64 73.5(7)
C75' C73 N20 C58 -24.0(9)
C76' C73 N20 C58 -143.9(8)
C75 C73 N20 C58 15.5(8)
C74 C73 N20 C58 137.9(7)
C74' C73 N20 C58 91.5(8)
C76 C73 N20 C58 -102.4(6)
C66 C65 N21 C59 1.1(5)
C66 C65 N21 C77 177.8(4)
N22 C59 N21 C65 -1.0(4)
Co3 C59 N21 C65 168.0(3)
N22 C59 N21 C77 -177.5(3)
Co3 C59 N21 C77 -8.6(6)
C80 C77 N21 C65 142.2(5)
C79 C77 N21 C65 20.1(6)
C78 C77 N21 C65 -98.8(5)
C80 C77 N21 C59 -41.8(6)
C79 C77 N21 C59 -163.9(5)
C78 C77 N21 C59 77.2(5)
N21 C59 N22 C66 0.5(4)
Co3 C59 N22 C66 -170.7(3)
N21 C59 N22 B6 -176.1(5)
Co3 C59 N22 B6 12.8(6)
C65 C66 N22 C59 0.2(5)
C65 C66 N22 B6 177.2(5)
N23 B6 N22 C59 -16.6(8)
N23 B6 N22 C66 167.2(4)
N24 C60 N23 C67 0.7(4)
Co3 C60 N23 C67 -175.9(3)
N24 C60 N23 B6 178.1(5)
Co3 C60 N23 B6 1.5(6)
C68 C67 N23 C60 -1.1(5)
C68 C67 N23 B6 -178.9(5)
N22 B6 N23 C60 7.9(8)
N22 B6 N23 C67 -174.9(4)
N23 C60 N24 C68 -0.1(4)
Co3 C60 N24 C68 175.5(4)
N23 C60 N24 C81 177.6(4)
Co3 C60 N24 C81 -6.7(7)
C67 C68 N24 C60 -0.5(6)
C67 C68 N24 C81 -178.5(4)
C82' C81 N24 C60 -14.5(8)
C84' C81 N24 C60 -135.9(8)
C83' C81 N24 C60 111.1(8)
C83 C81 N24 C60 147.9(8)
C82 C81 N24 C60 27.3(8)
C84 C81 N24 C60 -93.0(11)
C82' C81 N24 C68 163.0(7)
C84' C81 N24 C68 41.6(9)
C83' C81 N24 C68 -71.4(8)
C83 C81 N24 C68 -34.6(9)
C82 C81 N24 C68 -155.2(6)
C84 C81 N24 C68 84.5(11)
N3 C7 C8 N4 -0.8(4)
C2 N4 C8 C7 -0.6(4)
C17 N4 C8 C7 175.8(3)
